data_4065567
loop_
_publ_author_name
'Lohan, Manja'
'Justaud, Fr\'ed\'eric'
'Roisnel, Thierry'
'Ecorchard, Petra'
'Lang, Heinrich'
'Lapinte, Claude'

_publ_section_title
;
 1&#x2032;,1&#x2032;&#x2032;&#x2032;-Bis(ethynyl)biferrocenyl-Bridged
 Fe(dppe)Cp* Units: Synthesis, Solid-State Structures, and Electronic
 Couplings&#x00A7;
;
_journal_issue 21
_journal_name_full Organometallics
_journal_page_first 4804
_journal_paper_doi 10.1021/om100003z
_journal_volume 29
_journal_year 2010
_chemical_compound_source 'synthesis as described'
_chemical_formula_moiety 'C96 H94 Fe4 P4, 1.5(C12 H4 N4)'
_chemical_formula_sum 'C114 H100 Fe4 N6 P4'
_chemical_formula_weight 1901.28
_chemical_name_systematic
;
 ?
;
_space_group_IT_number 2
_symmetry_cell_setting triclinic
_symmetry_Int_Tables_number 2
_symmetry_space_group_name_Hall '-P 1'
_symmetry_space_group_name_H-M 'P -1'
_atom_sites_solution_hydrogens geom
_atom_sites_solution_primary direct
_atom_sites_solution_secondary difmap
_audit_conform_dict_location ftp://ftp.iucr.org/pub/cif_core.dic
_audit_conform_dict_name cif_core.dic
_audit_conform_dict_version 2.3
_audit_creation_date 2008-05-20T15:48:22-00:00
_audit_creation_method 'WinGX routine CIF_UPDATE'
_cell_angle_alpha 97.839(5)
_cell_angle_beta 104.244(4)
_cell_angle_gamma 96.104(5)
_cell_formula_units_Z 2
_cell_length_a 16.0350(14)
_cell_length_b 18.1012(16)
_cell_length_c 18.2591(16)
_cell_measurement_reflns_used 8552
_cell_measurement_temperature 100(2)
_cell_measurement_theta_max 27.32
_cell_measurement_theta_min 2.39
_cell_measurement_wavelength 0.71073
_cell_volume 5034.5(8)
_computing_cell_refinement 'Bruker SMART, 2006'
_computing_data_collection 'Bruker SMART, 2006'
_computing_data_reduction 'Bruker SAINT, 2006'
_computing_molecular_graphics 'Ortep-3 for Windows (Farrugia, 1997)'
_computing_publication_material 'WinGX publication routines (Farrugia, 1999)'
_computing_structure_refinement 'SHELXL-97 (Sheldrick, 1997)'
_computing_structure_solution 'SIR97 (Altomare et al., 1999)'
_diffrn_ambient_temperature 100(2)
_diffrn_detector 'CCD plate'
_diffrn_measured_fraction_theta_full 0.987
_diffrn_measured_fraction_theta_max 0.987
_diffrn_measurement_device_type 'APEXII, Bruker-AXS'
_diffrn_measurement_method 'CCD rotation images, thin slices'
_diffrn_radiation_monochromator graphite
_diffrn_radiation_probe x-ray
_diffrn_radiation_type MoK\a
_diffrn_radiation_wavelength 0.71073
_diffrn_reflns_av_R_equivalents 0.0489
_diffrn_reflns_av_unetI/netI 0.066
_diffrn_reflns_limit_h_max 20
_diffrn_reflns_limit_h_min -20
_diffrn_reflns_limit_k_max 19
_diffrn_reflns_limit_k_min -23
_diffrn_reflns_limit_l_max 23
_diffrn_reflns_limit_l_min -23
_diffrn_reflns_number 68674
_diffrn_reflns_theta_full 27.48
_diffrn_reflns_theta_max 27.48
_diffrn_reflns_theta_min 3.4
_exptl_absorpt_coefficient_mu 0.679
_exptl_absorpt_correction_T_max 0.816
_exptl_absorpt_correction_T_min 0.742
_exptl_absorpt_correction_type multi-scan
_exptl_absorpt_process_details
;
  [Sheldrick, G.M. (2002). SADABS Bruker AXS Inc., Madison, Wisconsin, USA]
;
_exptl_crystal_colour 'dark green'
_exptl_crystal_density_diffrn 1.254
_exptl_crystal_density_method 'not measured'
_exptl_crystal_description prism
_exptl_crystal_F_000 1980
_exptl_crystal_size_max 0.43
_exptl_crystal_size_mid 0.34
_exptl_crystal_size_min 0.3
_platon_squeeze_details
;
;
_refine_diff_density_max 0.563
_refine_diff_density_min -0.898
_refine_diff_density_rms 0.081
_refine_ls_extinction_method none
_refine_ls_goodness_of_fit_ref 1.032
_refine_ls_hydrogen_treatment constr
_refine_ls_matrix_type full
_refine_ls_number_parameters 1157
_refine_ls_number_reflns 22791
_refine_ls_number_restraints 7
_refine_ls_restrained_S_all 1.038
_refine_ls_R_factor_all 0.0829
_refine_ls_R_factor_gt 0.0578
_refine_ls_shift/su_max 0.032
_refine_ls_shift/su_mean 0
_refine_ls_structure_factor_coef Fsqd
_refine_ls_weighting_details 'calc w=1/[\s^2^(Fo^2^)+(0.0639P)^2^+5.2767P] where P=(Fo^2^+2Fc^2^)/3'
_refine_ls_weighting_scheme calc
_refine_ls_wR_factor_gt 0.1399
_refine_ls_wR_factor_ref 0.1496
_reflns_number_gt 16797
_reflns_number_total 22791
_reflns_threshold_expression >2sigma(I)
_cod_data_source_file om100003z_si_003.cif
_cod_data_source_block sq
_cod_database_code 4065567

loop_
_symmetry_equiv_pos_as_xyz
'x, y, z'
'-x, -y, -z'

loop_
_atom_site_label
_atom_site_type_symbol
_atom_site_fract_x
_atom_site_fract_y
_atom_site_fract_z
_atom_site_U_iso_or_equiv
_atom_site_adp_type
_atom_site_occupancy
_atom_site_calc_flag
_atom_site_refinement_flags
Fe1 Fe 0.44945(3) 0.32335(3) 0.73229(2) 0.02198(11) Uani 1 d .
P1 P 0.59214(5) 0.32475(5) 0.78637(4) 0.02588(18) Uani 1 d .
P2 P 0.49530(5) 0.42859(5) 0.69290(4) 0.02502(18) Uani 1 d .
C1 C 0.33668(19) 0.36343(19) 0.76431(18) 0.0291(7) Uani 1 d .
C2 C 0.3894(2) 0.3368(2) 0.82659(18) 0.0298(7) Uani 1 d .
C3 C 0.3942(2) 0.2589(2) 0.80299(19) 0.0304(7) Uani 1 d .
C4 C 0.3444(2) 0.2372(2) 0.72554(19) 0.0297(7) Uani 1 d .
C5 C 0.31027(19) 0.30225(19) 0.70052(19) 0.0295(7) Uani 1 d .
C6 C 0.3040(2) 0.4378(2) 0.7660(2) 0.0414(9) Uani 1 d .
H6A H 0.2694 0.4415 0.7146 0.062 Uiso 1 calc R
H6B H 0.3534 0.4786 0.7826 0.062 Uiso 1 calc R
H6C H 0.2676 0.4422 0.802 0.062 Uiso 1 calc R
C7 C 0.4189(2) 0.3762(2) 0.90903(19) 0.0429(9) Uani 1 d .
H7A H 0.4129 0.4297 0.9112 0.064 Uiso 1 calc R
H7B H 0.48 0.3712 0.9306 0.064 Uiso 1 calc R
H7C H 0.3831 0.3533 0.9387 0.064 Uiso 1 calc R
C8 C 0.4317(2) 0.2064(2) 0.8557(2) 0.0440(10) Uani 1 d .
H8A H 0.4634 0.2358 0.9059 0.066 Uiso 1 calc R
H8B H 0.4716 0.1787 0.8337 0.066 Uiso 1 calc R
H8C H 0.3845 0.1707 0.8617 0.066 Uiso 1 calc R
C9 C 0.3216(2) 0.1592(2) 0.6799(2) 0.0412(9) Uani 1 d .
H9A H 0.3642 0.1277 0.7017 0.062 Uiso 1 calc R
H9B H 0.322 0.1613 0.6266 0.062 Uiso 1 calc R
H9C H 0.2635 0.1375 0.6814 0.062 Uiso 1 calc R
C10 C 0.2507(2) 0.3046(2) 0.6239(2) 0.0423(9) Uani 1 d .
H10A H 0.2375 0.356 0.6217 0.063 Uiso 1 calc R
H10B H 0.1966 0.2702 0.6162 0.063 Uiso 1 calc R
H10C H 0.2789 0.289 0.5836 0.063 Uiso 1 calc R
C11 C 0.6025(2) 0.4169(2) 0.67639(18) 0.0290(7) Uani 1 d .
H11A H 0.5958 0.3779 0.6309 0.035 Uiso 1 calc R
H11B H 0.6307 0.4649 0.6673 0.035 Uiso 1 calc R
C12 C 0.6577(2) 0.3934(2) 0.74769(19) 0.0332(8) Uani 1 d .
H12A H 0.6823 0.4386 0.7875 0.04 Uiso 1 calc R
H12B H 0.7066 0.3704 0.7348 0.04 Uiso 1 calc R
C13 C 0.4282(2) 0.44906(19) 0.60354(18) 0.0309(7) Uani 1 d .
C14 C 0.4304(3) 0.4110(2) 0.53312(19) 0.0404(9) Uani 1 d .
H14 H 0.4713 0.377 0.5309 0.048 Uiso 1 calc R
C15 C 0.3736(3) 0.4217(3) 0.4654(2) 0.0521(11) Uani 1 d .
H15 H 0.3743 0.3935 0.4178 0.063 Uiso 1 calc R
C16 C 0.3171(3) 0.4728(3) 0.4675(2) 0.0613(13) Uani 1 d .
H16 H 0.2788 0.4805 0.4213 0.074 Uiso 1 calc R
C17 C 0.3157(3) 0.5130(3) 0.5366(3) 0.0694(15) Uani 1 d .
H17 H 0.2769 0.549 0.5379 0.083 Uiso 1 calc R
C18 C 0.3709(3) 0.5015(3) 0.6047(2) 0.0509(11) Uani 1 d .
H18 H 0.3694 0.5296 0.6521 0.061 Uiso 1 calc R
C19 C 0.5178(2) 0.5203(2) 0.75697(19) 0.0330(8) Uani 1 d .
C20 C 0.5394(2) 0.5875(2) 0.7306(2) 0.0418(9) Uani 1 d .
H20 H 0.5435 0.5862 0.6794 0.05 Uiso 1 calc R
C21 C 0.5546(3) 0.6557(2) 0.7805(3) 0.0556(12) Uani 1 d .
H21 H 0.5696 0.7012 0.7632 0.067 Uiso 1 calc R
C22 C 0.5485(3) 0.6583(3) 0.8546(3) 0.0557(12) Uani 1 d .
H22 H 0.5582 0.7054 0.8879 0.067 Uiso 1 calc R
C23 C 0.5284(3) 0.5933(3) 0.8803(2) 0.0541(12) Uani 1 d .
H23 H 0.5246 0.5952 0.9316 0.065 Uiso 1 calc R
C24 C 0.5133(2) 0.5237(2) 0.8318(2) 0.0402(9) Uani 1 d .
H24 H 0.5 0.4787 0.8505 0.048 Uiso 1 calc R
C25 C 0.6383(2) 0.3509(2) 0.89129(18) 0.0320(8) Uani 1 d .
C26 C 0.6631(2) 0.4262(2) 0.92733(19) 0.0385(9) Uani 1 d .
H26 H 0.6593 0.4652 0.8973 0.046 Uiso 1 calc R
C27 C 0.6935(3) 0.4446(3) 1.0074(2) 0.0491(10) Uani 1 d .
H27 H 0.7112 0.4958 1.0311 0.059 Uiso 1 calc R
C28 C 0.6980(3) 0.3887(3) 1.0519(2) 0.0551(12) Uani 1 d .
H28 H 0.7178 0.4013 1.1062 0.066 Uiso 1 calc R
C29 C 0.6735(3) 0.3143(3) 1.0171(2) 0.0528(12) Uani 1 d .
H29 H 0.6765 0.2759 1.0479 0.063 Uiso 1 calc R
C30 C 0.6441(2) 0.2942(2) 0.93648(19) 0.0380(9) Uani 1 d .
H30 H 0.6284 0.2427 0.9132 0.046 Uiso 1 calc R
C31 C 0.6314(2) 0.2344(2) 0.76670(17) 0.0298(8) Uani 1 d .
C32 C 0.7211(2) 0.2319(2) 0.78283(18) 0.0381(9) Uani 1 d .
H32 H 0.7611 0.2771 0.8018 0.046 Uiso 1 calc R
C33 C 0.7515(2) 0.1632(3) 0.77107(19) 0.0452(11) Uani 1 d .
H33 H 0.8123 0.1618 0.7813 0.054 Uiso 1 calc R
C34 C 0.6945(3) 0.0974(2) 0.7449(2) 0.0423(10) Uani 1 d .
H34 H 0.7162 0.0509 0.7376 0.051 Uiso 1 calc R
C35 C 0.6052(2) 0.0983(2) 0.7287(2) 0.0375(9) Uani 1 d .
H35 H 0.5658 0.0527 0.711 0.045 Uiso 1 calc R
C36 C 0.5741(2) 0.1674(2) 0.73893(19) 0.0333(8) Uani 1 d .
H36 H 0.5132 0.1686 0.7268 0.04 Uiso 1 calc R
C37 C 0.46221(19) 0.27483(18) 0.63892(17) 0.0247(7) Uani 1 d .
C38 C 0.46195(19) 0.24480(18) 0.57413(18) 0.0259(7) Uani 1 d .
C39 C 0.4578(2) 0.2138(2) 0.49717(17) 0.0295(7) Uani 1 d .
C40 C 0.4120(2) 0.1418(2) 0.45540(19) 0.0368(9) Uani 1 d .
H40 H 0.3788 0.1061 0.4745 0.044 Uiso 1 calc R
C41 C 0.4249(3) 0.1333(3) 0.3810(2) 0.0471(11) Uani 1 d .
H41 H 0.4009 0.0911 0.3414 0.057 Uiso 1 calc R
C42 C 0.4795(3) 0.1980(3) 0.3750(2) 0.0488(12) Uani 1 d .
H42 H 0.4984 0.2065 0.3311 0.059 Uiso 1 calc R
C43 C 0.5008(2) 0.2476(2) 0.4457(2) 0.0400(9) Uani 1 d .
H43 H 0.5371 0.295 0.4577 0.048 Uiso 1 calc R
Fe2 Fe 0.54263(3) 0.14819(3) 0.46235(2) 0.02990(12) Uani 1 d .
C44 C 0.6012(2) 0.0539(2) 0.4492(2) 0.0342(8) Uani 1 d .
H44 H 0.5768 0.0084 0.4143 0.041 Uiso 1 calc R
C45 C 0.6516(2) 0.1166(2) 0.43429(19) 0.0336(8) Uani 1 d .
H45 H 0.6661 0.1204 0.3874 0.04 Uiso 1 calc R
C46 C 0.6770(2) 0.1734(2) 0.50181(18) 0.0295(7) Uani 1 d .
C47 C 0.6400(2) 0.1441(2) 0.55787(18) 0.0304(8) Uani 1 d .
H47 H 0.6456 0.1695 0.6083 0.036 Uiso 1 calc R
C48 C 0.5937(2) 0.07087(19) 0.52576(19) 0.0313(8) Uani 1 d .
H48 H 0.5633 0.039 0.5507 0.038 Uiso 1 calc R
Fe3 Fe 0.99797(3) 0.16741(3) 0.26810(2) 0.02189(11) Uani 1 d .
P51 P 0.85671(5) 0.13324(5) 0.20827(4) 0.02348(18) Uani 1 d .
P52 P 0.98972(5) 0.04913(5) 0.29014(4) 0.02167(17) Uani 1 d .
C51 C 1.0316(2) 0.2586(2) 0.21318(18) 0.0294(7) Uani 1 d .
C52 C 1.06468(19) 0.1942(2) 0.18331(17) 0.0280(7) Uani 1 d .
C53 C 1.12582(19) 0.17348(19) 0.24539(18) 0.0273(7) Uani 1 d .
C54 C 1.12888(19) 0.22341(19) 0.31358(18) 0.0276(7) Uani 1 d .
C55 C 1.0719(2) 0.27740(19) 0.29327(19) 0.0299(7) Uani 1 d .
C56 C 0.9785(2) 0.3066(2) 0.1642(2) 0.0397(9) Uani 1 d .
H56A H 0.9584 0.28 0.1111 0.06 Uiso 1 calc R
H56B H 1.0145 0.3544 0.166 0.06 Uiso 1 calc R
H56C H 0.9283 0.3165 0.1835 0.06 Uiso 1 calc R
C57 C 1.0480(2) 0.1649(2) 0.09927(18) 0.0344(8) Uani 1 d .
H57A H 1.0802 0.1226 0.0922 0.052 Uiso 1 calc R
H57B H 1.0673 0.2052 0.0737 0.052 Uiso 1 calc R
H57C H 0.9857 0.1479 0.077 0.052 Uiso 1 calc R
C58 C 1.1885(2) 0.1179(2) 0.2393(2) 0.0342(8) Uani 1 d .
H58A H 1.223 0.1144 0.2907 0.051 Uiso 1 calc R
H58B H 1.2273 0.135 0.209 0.051 Uiso 1 calc R
H58C H 1.1559 0.0683 0.2141 0.051 Uiso 1 calc R
C59 C 1.1871(2) 0.2243(2) 0.39224(19) 0.0382(8) Uani 1 d .
H59A H 1.1758 0.2645 0.4286 0.057 Uiso 1 calc R
H59B H 1.2481 0.2333 0.391 0.057 Uiso 1 calc R
H59C H 1.1754 0.1756 0.4084 0.057 Uiso 1 calc R
C60 C 1.0647(3) 0.3457(2) 0.3469(2) 0.0402(9) Uani 1 d .
H60A H 1.1195 0.3804 0.3611 0.06 Uiso 1 calc R
H60B H 1.0527 0.3302 0.3931 0.06 Uiso 1 calc R
H60C H 1.0173 0.371 0.3215 0.06 Uiso 1 calc R
C61 C 0.8116(2) 0.0546(2) 0.2496(2) 0.0312(7) Uani 1 d .
H61A H 0.7695 0.0728 0.277 0.037 Uiso 1 calc R
H61B H 0.7795 0.0135 0.2074 0.037 Uiso 1 calc R
C62 C 0.88135(19) 0.02293(19) 0.30518(17) 0.0250(7) Uani 1 d .
H62A H 0.8673 -0.0327 0.2971 0.03 Uiso 1 calc R
H62B H 0.882 0.0429 0.3586 0.03 Uiso 1 calc R
C63 C 0.7848(2) 0.20389(19) 0.21962(17) 0.0265(7) Uani 1 d .
C64 C 0.6945(2) 0.1838(2) 0.1877(2) 0.0329(8) Uani 1 d .
H64 H 0.6715 0.1346 0.1596 0.04 Uiso 1 calc R
C65 C 0.6391(2) 0.2367(2) 0.1975(2) 0.0412(9) Uani 1 d .
H65 H 0.578 0.2228 0.1771 0.049 Uiso 1 calc R
C66 C 0.6719(2) 0.3086(2) 0.2365(2) 0.0373(9) Uani 1 d .
H66 H 0.6335 0.3443 0.2419 0.045 Uiso 1 calc R
C67 C 0.7604(2) 0.3289(2) 0.2678(2) 0.0392(9) Uani 1 d .
H67 H 0.783 0.3786 0.2946 0.047 Uiso 1 calc R
C68 C 0.8167(2) 0.2758(2) 0.26005(19) 0.0325(8) Uani 1 d .
H68 H 0.8774 0.2894 0.2828 0.039 Uiso 1 calc R
C69 C 0.8214(2) 0.0997(2) 0.10385(18) 0.0334(8) Uani 1 d .
C70 C 0.8010(2) 0.1512(2) 0.05344(19) 0.0396(9) Uani 1 d .
H70 H 0.8039 0.2029 0.0736 0.048 Uiso 1 calc R
C71 C 0.7768(3) 0.1277(3) -0.0253(2) 0.0543(12) Uani 1 d .
H71 H 0.7632 0.1631 -0.0588 0.065 Uiso 1 calc R
C72 C 0.7724(3) 0.0531(3) -0.0544(2) 0.0592(13) Uani 1 d .
H72 H 0.7553 0.0369 -0.1083 0.071 Uiso 1 calc R
C73 C 0.7926(2) 0.0013(3) -0.0066(2) 0.0518(11) Uani 1 d .
H73 H 0.7902 -0.0502 -0.0275 0.062 Uiso 1 calc R
C74 C 0.8168(2) 0.0247(2) 0.0733(2) 0.0408(9) Uani 1 d .
H74 H 0.8301 -0.0111 0.1063 0.049 Uiso 1 calc R
C75 C 0.99823(18) -0.02922(19) 0.21873(17) 0.0258(7) Uani 1 d .
C76 C 1.0091(2) -0.0165(2) 0.14805(17) 0.0297(7) Uani 1 d .
H76 H 1.0108 0.033 0.1362 0.036 Uiso 1 calc R
C77 C 1.0175(2) -0.0760(2) 0.09453(19) 0.0370(8) Uani 1 d .
H77 H 1.0245 -0.0668 0.0463 0.044 Uiso 1 calc R
C78 C 1.0156(2) -0.1481(2) 0.1111(2) 0.0368(8) Uani 1 d .
H78 H 1.0224 -0.1883 0.0749 0.044 Uiso 1 calc R
C79 C 1.0035(2) -0.1613(2) 0.1814(2) 0.0353(8) Uani 1 d .
H79 H 1.0013 -0.211 0.1928 0.042 Uiso 1 calc R
C80 C 0.9947(2) -0.10244(19) 0.23483(18) 0.0290(7) Uani 1 d .
H80 H 0.9863 -0.112 0.2826 0.035 Uiso 1 calc R
C81 C 1.06907(19) 0.03530(17) 0.37642(16) 0.0225(6) Uani 1 d .
C82 C 1.14413(19) 0.00426(18) 0.36991(18) 0.0253(7) Uani 1 d .
H82 H 1.1501 -0.0148 0.3206 0.03 Uiso 1 calc R
C83 C 1.2099(2) 0.00115(18) 0.43511(19) 0.0303(7) Uani 1 d .
H83 H 1.2604 -0.0201 0.4302 0.036 Uiso 1 calc R
C84 C 1.2015(2) 0.02929(18) 0.50740(18) 0.0304(7) Uani 1 d .
H84 H 1.2469 0.0286 0.5518 0.036 Uiso 1 calc R
C85 C 1.1271(2) 0.05816(18) 0.51450(18) 0.0305(7) Uani 1 d .
H85 H 1.1212 0.0765 0.564 0.037 Uiso 1 calc R
C86 C 1.0606(2) 0.06063(18) 0.44961(17) 0.0270(7) Uani 1 d .
H86 H 1.0091 0.0797 0.4553 0.032 Uiso 1 calc R
C87 C 0.9651(2) 0.18778(18) 0.35855(17) 0.0257(7) Uani 1 d .
C88 C 0.9555(2) 0.20221(19) 0.42426(19) 0.0285(7) Uani 1 d .
C89 C 0.9527(2) 0.21383(19) 0.50167(18) 0.0281(7) Uani 1 d .
C90 C 0.9050(2) 0.1651(2) 0.5380(2) 0.0356(8) Uani 1 d .
H90 H 0.8698 0.1184 0.5139 0.043 Uiso 1 calc R
C91 C 0.9191(3) 0.1984(2) 0.6153(2) 0.0462(10) Uani 1 d .
H91 H 0.895 0.1781 0.6522 0.055 Uiso 1 calc R
C92 C 0.9751(3) 0.2668(3) 0.6284(2) 0.0531(12) Uani 1 d .
H92 H 0.9955 0.3003 0.6759 0.064 Uiso 1 calc R
C93 C 0.9961(2) 0.2777(2) 0.5588(2) 0.0401(9) Uani 1 d .
H93 H 1.0324 0.3196 0.5517 0.048 Uiso 1 calc R
Fe4 Fe 0.86368(3) 0.26702(3) 0.54397(3) 0.02879(12) Uani 1 d .
C94 C 0.7604(2) 0.2998(2) 0.5821(2) 0.0364(8) Uani 1 d .
H94 H 0.7487 0.2934 0.6295 0.044 Uiso 1 calc R
C95 C 0.8123(3) 0.3635(2) 0.5685(2) 0.0434(9) Uani 1 d .
H95 H 0.8406 0.4069 0.6051 0.052 Uiso 1 calc R
C96 C 0.8137(3) 0.3497(2) 0.4902(2) 0.0412(9) Uani 1 d .
H96 H 0.8438 0.3822 0.4654 0.049 Uiso 1 calc R
C97 C 0.7623(2) 0.2792(2) 0.4554(2) 0.0364(8) Uani 1 d .
H97 H 0.7516 0.2566 0.4032 0.044 Uiso 1 calc R
C98 C 0.7294(2) 0.2478(2) 0.51197(18) 0.0322(8) Uani 1 d .
C101 C 0.8048(3) 0.7405(2) 0.1040(3) 0.0522(11) Uani 1 d .
C102 C 0.7839(3) 0.8132(3) 0.1285(3) 0.0588(12) Uani 1 d D
N103 N 0.7675(3) 0.8710(2) 0.1485(3) 0.0749(13) Uani 1 d D
C104 C 0.8381(3) 0.6997(3) 0.1623(3) 0.0579(12) Uani 1 d D
N105 N 0.8656(3) 0.6658(3) 0.2089(3) 0.0751(12) Uani 1 d D
C106 C 0.7984(2) 0.7133(2) 0.0262(3) 0.0483(10) Uani 1 d .
C107 C 0.7623(2) 0.7541(2) -0.0328(3) 0.0534(11) Uani 1 d .
H107 H 0.7423 0.8003 -0.0192 0.064 Uiso 1 calc R
C108 C 0.7557(2) 0.7285(2) -0.1080(3) 0.0530(11) Uani 1 d .
H108 H 0.7316 0.7574 -0.1455 0.064 Uiso 1 calc R
C109 C 0.8270(2) 0.6446(2) 0.0010(3) 0.0516(11) Uani 1 d .
H109 H 0.8512 0.6152 0.0379 0.062 Uiso 1 calc R
C110 C 0.8208(2) 0.6200(2) -0.0745(3) 0.0538(11) Uani 1 d .
H110 H 0.8419 0.5745 -0.0885 0.065 Uiso 1 calc R
C111 C 0.7840(2) 0.6599(2) -0.1318(3) 0.0510(11) Uani 1 d .
C112 C 0.7748(3) 0.6334(3) -0.2115(3) 0.0590(12) Uani 1 d .
C113 C 0.8086(3) 0.5655(3) -0.2344(3) 0.0544(11) Uani 1 d D
N114 N 0.8339(3) 0.5130(2) -0.2574(2) 0.0698(11) Uani 1 d D
C115 C 0.7382(3) 0.6662(4) -0.2672(3) 0.0493(12) Uani 1 d D
N116 N 0.7010(7) 0.6929(6) -0.2996(7) 0.283(9) Uani 1 d D
C201 C 0.5104(2) 0.9501(2) 0.8482(2) 0.0335(8) Uani 1 d .
C202 C 0.4545(2) 0.9718(2) 0.7845(2) 0.0342(8) Uani 1 d .
N203 N 0.4075(2) 0.9914(2) 0.73456(19) 0.0490(8) Uani 1 d .
C204 C 0.5710(2) 0.9011(2) 0.83388(19) 0.0335(8) Uani 1 d .
N205 N 0.6196(2) 0.8610(2) 0.82508(18) 0.0466(8) Uani 1 d .
C206 C 0.5054(2) 0.9750(2) 0.9244(2) 0.0339(8) Uani 1 d .
C207 C 0.4430(2) 1.0222(2) 0.9386(2) 0.0337(8) Uani 1 d .
H207 H 0.4045 1.0375 0.8968 0.04 Uiso 1 calc R
C209 C 0.5619(2) 0.9545(2) 0.9883(2) 0.0343(8) Uani 1 d .
H209 H 0.6044 0.9237 0.9804 0.041 Uiso 1 calc R

loop_
_atom_site_aniso_label
_atom_site_aniso_U_11
_atom_site_aniso_U_22
_atom_site_aniso_U_33
_atom_site_aniso_U_23
_atom_site_aniso_U_13
_atom_site_aniso_U_12
Fe1 0.0179(2) 0.0297(2) 0.0199(2) 0.00498(18) 0.00559(16) 0.00766(18)
P1 0.0180(4) 0.0407(5) 0.0229(4) 0.0125(4) 0.0069(3) 0.0090(4)
P2 0.0240(4) 0.0289(4) 0.0223(4) 0.0051(3) 0.0047(3) 0.0071(3)
C1 0.0180(14) 0.0385(19) 0.0328(17) 0.0030(15) 0.0110(13) 0.0072(14)
C2 0.0205(15) 0.046(2) 0.0254(16) 0.0029(15) 0.0123(12) 0.0035(14)
C3 0.0186(15) 0.045(2) 0.0342(18) 0.0136(16) 0.0143(13) 0.0063(14)
C4 0.0205(15) 0.0376(19) 0.0333(18) 0.0049(15) 0.0118(13) 0.0043(14)
C5 0.0179(14) 0.0380(19) 0.0316(17) 0.0015(15) 0.0062(13) 0.0063(14)
C6 0.0295(18) 0.039(2) 0.060(2) 0.0007(18) 0.0207(17) 0.0108(16)
C7 0.0324(19) 0.069(3) 0.0263(18) -0.0019(18) 0.0135(15) 0.0013(19)
C8 0.0314(19) 0.066(3) 0.044(2) 0.026(2) 0.0190(16) 0.0103(19)
C9 0.0335(19) 0.035(2) 0.054(2) -0.0007(18) 0.0149(17) -0.0008(16)
C10 0.0255(17) 0.055(2) 0.040(2) 0.0051(18) -0.0028(15) 0.0119(17)
C11 0.0270(16) 0.0375(19) 0.0246(16) 0.0103(14) 0.0075(13) 0.0068(14)
C12 0.0237(16) 0.048(2) 0.0307(18) 0.0148(16) 0.0091(13) 0.0029(15)
C13 0.0317(17) 0.0319(18) 0.0293(17) 0.0113(15) 0.0039(13) 0.0074(15)
C14 0.055(2) 0.039(2) 0.0289(18) 0.0113(16) 0.0081(16) 0.0143(18)
C15 0.070(3) 0.060(3) 0.0253(19) 0.0180(19) 0.0036(18) 0.012(2)
C16 0.059(3) 0.081(3) 0.043(3) 0.033(2) -0.003(2) 0.018(3)
C17 0.067(3) 0.086(4) 0.062(3) 0.031(3) 0.004(2) 0.046(3)
C18 0.051(2) 0.063(3) 0.041(2) 0.013(2) 0.0062(18) 0.031(2)
C19 0.0267(17) 0.0352(19) 0.0325(18) -0.0023(15) 0.0040(14) 0.0041(15)
C20 0.0349(19) 0.036(2) 0.052(2) 0.0051(18) 0.0082(17) 0.0062(17)
C21 0.035(2) 0.035(2) 0.083(3) -0.007(2) -0.002(2) 0.0067(18)
C22 0.034(2) 0.045(3) 0.068(3) -0.025(2) -0.006(2) 0.0083(19)
C23 0.040(2) 0.067(3) 0.040(2) -0.019(2) -0.0015(17) 0.007(2)
C24 0.0300(18) 0.050(2) 0.0335(19) -0.0037(17) 0.0033(15) 0.0016(17)
C25 0.0217(15) 0.055(2) 0.0240(16) 0.0130(16) 0.0076(12) 0.0137(16)
C26 0.0293(18) 0.057(2) 0.0288(18) 0.0078(17) 0.0052(14) 0.0081(17)
C27 0.039(2) 0.073(3) 0.033(2) 0.003(2) 0.0054(16) 0.014(2)
C28 0.054(3) 0.092(4) 0.0241(19) 0.008(2) 0.0088(17) 0.037(3)
C29 0.053(2) 0.090(4) 0.033(2) 0.033(2) 0.0198(18) 0.040(2)
C30 0.0348(18) 0.059(2) 0.0288(18) 0.0160(17) 0.0126(14) 0.0219(18)
C31 0.0255(16) 0.051(2) 0.0215(15) 0.0140(15) 0.0112(12) 0.0195(16)
C32 0.0232(16) 0.068(3) 0.0249(17) 0.0108(17) 0.0040(13) 0.0157(17)
C33 0.0319(19) 0.088(3) 0.0240(17) 0.0148(19) 0.0087(14) 0.035(2)
C34 0.050(2) 0.061(3) 0.0322(19) 0.0232(19) 0.0195(17) 0.038(2)
C35 0.043(2) 0.044(2) 0.039(2) 0.0236(17) 0.0202(16) 0.0229(18)
C36 0.0297(17) 0.046(2) 0.0366(18) 0.0216(17) 0.0171(14) 0.0222(17)
C37 0.0210(14) 0.0286(17) 0.0262(16) 0.0084(13) 0.0054(12) 0.0087(13)
C38 0.0214(15) 0.0318(17) 0.0270(16) 0.0080(14) 0.0064(12) 0.0109(13)
C39 0.0271(16) 0.042(2) 0.0233(16) 0.0070(14) 0.0061(13) 0.0192(15)
C40 0.0271(17) 0.045(2) 0.0339(19) -0.0012(16) -0.0009(14) 0.0193(16)
C41 0.043(2) 0.071(3) 0.0228(18) -0.0057(18) -0.0048(15) 0.035(2)
C42 0.065(3) 0.070(3) 0.0244(18) 0.0169(19) 0.0146(17) 0.048(3)
C43 0.048(2) 0.052(2) 0.0327(19) 0.0185(17) 0.0172(16) 0.0322(19)
Fe2 0.0307(2) 0.0423(3) 0.0206(2) 0.0065(2) 0.00676(18) 0.0210(2)
C44 0.0277(17) 0.038(2) 0.0381(19) 0.0063(16) 0.0067(14) 0.0155(16)
C45 0.0345(18) 0.045(2) 0.0277(17) 0.0062(15) 0.0123(14) 0.0224(17)
C46 0.0290(16) 0.0399(19) 0.0251(16) 0.0081(14) 0.0105(13) 0.0183(15)
C47 0.0265(16) 0.046(2) 0.0229(16) 0.0089(15) 0.0063(13) 0.0184(15)
C48 0.0267(16) 0.0347(19) 0.0351(18) 0.0099(15) 0.0067(14) 0.0144(15)
Fe3 0.0173(2) 0.0331(3) 0.0183(2) 0.00813(18) 0.00623(16) 0.00832(18)
P51 0.0177(4) 0.0352(5) 0.0216(4) 0.0103(3) 0.0067(3) 0.0106(3)
P52 0.0182(4) 0.0319(4) 0.0174(4) 0.0062(3) 0.0060(3) 0.0087(3)
C51 0.0228(15) 0.041(2) 0.0294(17) 0.0166(15) 0.0106(13) 0.0044(14)
C52 0.0198(15) 0.043(2) 0.0242(16) 0.0119(14) 0.0100(12) 0.0026(14)
C53 0.0161(14) 0.0395(19) 0.0288(16) 0.0093(15) 0.0098(12) 0.0017(13)
C54 0.0165(14) 0.0379(19) 0.0282(16) 0.0090(14) 0.0063(12) -0.0018(13)
C55 0.0248(16) 0.0351(19) 0.0328(18) 0.0112(15) 0.0113(13) 0.0015(14)
C56 0.0370(19) 0.049(2) 0.039(2) 0.0234(18) 0.0107(16) 0.0097(18)
C57 0.0304(17) 0.051(2) 0.0254(17) 0.0112(16) 0.0119(14) 0.0032(16)
C58 0.0200(15) 0.051(2) 0.0360(19) 0.0121(17) 0.0120(13) 0.0084(15)
C59 0.0282(17) 0.052(2) 0.0312(18) 0.0106(17) 0.0015(14) 0.0033(17)
C60 0.042(2) 0.041(2) 0.041(2) 0.0095(17) 0.0164(17) 0.0057(17)
C61 0.0193(15) 0.0381(19) 0.0399(19) 0.0151(16) 0.0084(13) 0.0088(14)
C62 0.0221(15) 0.0343(18) 0.0220(15) 0.0095(13) 0.0091(12) 0.0056(13)
C63 0.0223(15) 0.0362(19) 0.0264(16) 0.0130(14) 0.0099(12) 0.0105(14)
C64 0.0235(16) 0.0367(19) 0.044(2) 0.0149(16) 0.0122(14) 0.0080(15)
C65 0.0249(17) 0.056(3) 0.053(2) 0.025(2) 0.0150(16) 0.0184(17)
C66 0.0332(18) 0.049(2) 0.039(2) 0.0133(18) 0.0153(15) 0.0236(18)
C67 0.042(2) 0.044(2) 0.0345(19) 0.0050(17) 0.0109(16) 0.0180(18)
C68 0.0254(16) 0.045(2) 0.0301(17) 0.0094(16) 0.0075(13) 0.0129(15)
C69 0.0183(15) 0.058(2) 0.0257(17) 0.0074(16) 0.0060(12) 0.0128(16)
C70 0.0292(18) 0.065(3) 0.0283(18) 0.0152(18) 0.0079(14) 0.0118(18)
C71 0.037(2) 0.104(4) 0.030(2) 0.023(2) 0.0104(16) 0.026(2)
C72 0.035(2) 0.113(4) 0.028(2) 0.006(2) 0.0048(16) 0.024(2)
C73 0.035(2) 0.071(3) 0.043(2) -0.015(2) 0.0083(17) 0.014(2)
C74 0.0240(17) 0.058(3) 0.038(2) 0.0022(18) 0.0029(14) 0.0133(17)
C75 0.0165(14) 0.0389(19) 0.0215(15) 0.0037(14) 0.0032(11) 0.0089(13)
C76 0.0258(16) 0.040(2) 0.0238(16) 0.0042(14) 0.0063(13) 0.0094(15)
C77 0.0327(18) 0.056(2) 0.0221(16) -0.0021(16) 0.0088(14) 0.0125(17)
C78 0.0286(17) 0.046(2) 0.0310(18) -0.0070(16) 0.0037(14) 0.0114(16)
C79 0.0240(16) 0.0333(19) 0.043(2) 0.0009(16) 0.0007(14) 0.0047(15)
C80 0.0233(15) 0.0341(18) 0.0263(16) 0.0015(14) 0.0018(12) 0.0050(14)
C81 0.0203(14) 0.0244(16) 0.0223(15) 0.0062(13) 0.0024(11) 0.0054(12)
C82 0.0230(15) 0.0272(17) 0.0251(16) 0.0034(13) 0.0040(12) 0.0078(13)
C83 0.0261(16) 0.0237(16) 0.0373(18) 0.0059(14) -0.0007(13) 0.0080(14)
C84 0.0342(18) 0.0243(17) 0.0251(16) 0.0045(13) -0.0071(13) 0.0054(14)
C85 0.0396(19) 0.0287(18) 0.0221(16) 0.0049(14) 0.0035(13) 0.0099(15)
C86 0.0308(16) 0.0298(17) 0.0239(16) 0.0082(13) 0.0080(13) 0.0124(14)
C87 0.0238(15) 0.0292(17) 0.0257(16) 0.0067(13) 0.0071(12) 0.0067(13)
C88 0.0254(16) 0.0315(18) 0.0327(18) 0.0080(14) 0.0105(13) 0.0113(14)
C89 0.0306(17) 0.0316(18) 0.0255(16) 0.0053(14) 0.0094(13) 0.0139(15)
C90 0.050(2) 0.0343(19) 0.0345(18) 0.0137(16) 0.0230(16) 0.0217(17)
C91 0.066(3) 0.054(3) 0.032(2) 0.0197(19) 0.0211(18) 0.032(2)
C92 0.058(3) 0.076(3) 0.0245(19) 0.0047(19) 0.0009(17) 0.038(3)
C93 0.0331(19) 0.047(2) 0.040(2) 0.0037(17) 0.0060(15) 0.0155(17)
Fe4 0.0374(3) 0.0315(3) 0.0233(2) 0.0073(2) 0.01255(19) 0.0165(2)
C94 0.046(2) 0.037(2) 0.0351(19) 0.0064(16) 0.0216(16) 0.0189(17)
C95 0.049(2) 0.031(2) 0.057(2) 0.0049(18) 0.0219(19) 0.0184(18)
C96 0.050(2) 0.041(2) 0.047(2) 0.0229(18) 0.0230(18) 0.0228(19)
C97 0.0392(19) 0.044(2) 0.0342(19) 0.0169(17) 0.0138(15) 0.0204(18)
C98 0.0366(18) 0.039(2) 0.0302(17) 0.0117(15) 0.0161(14) 0.0230(16)
C101 0.030(2) 0.049(3) 0.074(3) 0.005(2) 0.016(2) -0.0086(18)
C102 0.032(2) 0.053(3) 0.084(3) -0.010(3) 0.019(2) -0.012(2)
N103 0.048(2) 0.058(3) 0.114(4) -0.013(3) 0.034(2) -0.007(2)
C104 0.044(3) 0.045(3) 0.081(3) 0.002(3) 0.023(2) -0.013(2)
N105 0.066(3) 0.062(3) 0.094(3) 0.017(3) 0.021(2) -0.015(2)
C106 0.0228(18) 0.036(2) 0.077(3) -0.002(2) 0.0087(18) -0.0094(16)
C107 0.0265(19) 0.040(2) 0.083(3) -0.003(2) 0.006(2) -0.0052(17)
C108 0.0280(19) 0.045(2) 0.077(3) 0.007(2) 0.0019(19) -0.0045(18)
C109 0.029(2) 0.049(3) 0.074(3) 0.013(2) 0.0111(19) 0.0001(18)
C110 0.029(2) 0.038(2) 0.088(4) -0.001(2) 0.015(2) -0.0043(17)
C111 0.0233(18) 0.048(2) 0.073(3) 0.004(2) 0.0047(18) -0.0077(17)
C112 0.032(2) 0.050(3) 0.085(4) -0.005(3) 0.015(2) -0.0150(19)
C113 0.050(3) 0.043(3) 0.061(3) -0.001(2) 0.010(2) -0.009(2)
N114 0.072(3) 0.060(3) 0.073(3) 0.005(2) 0.022(2) -0.009(2)
C115 0.028(2) 0.062(3) 0.054(3) 0.027(2) -0.0034(18) -0.005(2)
N116 0.242(14) 0.268(16) 0.281(16) -0.138(12) 0.146(12) -0.165(12)
C201 0.0377(19) 0.0341(19) 0.0334(18) 0.0028(15) 0.0207(15) 0.0026(16)
C202 0.042(2) 0.0328(19) 0.0318(19) 0.0006(15) 0.0226(16) 0.0014(16)
N203 0.060(2) 0.053(2) 0.0408(19) 0.0073(17) 0.0247(17) 0.0132(18)
C204 0.0366(19) 0.0359(19) 0.0302(18) -0.0015(15) 0.0183(15) 0.0014(16)
N205 0.049(2) 0.054(2) 0.0395(18) -0.0034(16) 0.0235(15) 0.0093(17)
C206 0.0361(19) 0.0329(19) 0.0360(19) 0.0017(15) 0.0207(15) -0.0012(15)
C207 0.0374(19) 0.0357(19) 0.0317(18) 0.0054(15) 0.0164(15) 0.0051(16)
C209 0.0366(19) 0.0350(19) 0.0361(19) 0.0024(16) 0.0194(15) 0.0076(16)

loop_
_atom_type_symbol
_atom_type_description
_atom_type_scat_dispersion_real
_atom_type_scat_dispersion_imag
_atom_type_scat_source
C C 0.0033 0.0016 'International Tables Vol C Tables 4.2.6.8 and 6.1.1.4'
H H 0 0 'International Tables Vol C Tables 4.2.6.8 and 6.1.1.4'
N N 0.0061 0.0033 'International Tables Vol C Tables 4.2.6.8 and 6.1.1.4'
P P 0.1023 0.0942 'International Tables Vol C Tables 4.2.6.8 and 6.1.1.4'
Fe Fe 0.3463 0.8444 'International Tables Vol C Tables 4.2.6.8 and 6.1.1.4'

loop_
_geom_angle_atom_site_label_1
_geom_angle_atom_site_label_2
_geom_angle_atom_site_label_3
_geom_angle
_geom_angle_site_symmetry_1
C37 Fe1 C3 119.40(14) .
C37 Fe1 C4 89.50(13) .
C3 Fe1 C4 38.82(12) .
C37 Fe1 C5 95.68(13) .
C3 Fe1 C5 65.22(12) .
C4 Fe1 C5 39.17(12) .
C37 Fe1 C2 154.38(14) .
C3 Fe1 C2 38.85(13) .
C4 Fe1 C2 64.88(13) .
C5 Fe1 C2 64.60(12) .
C37 Fe1 C1 131.65(12) .
C3 Fe1 C1 64.48(12) .
C4 Fe1 C1 64.86(12) .
C5 Fe1 C1 38.71(12) .
C2 Fe1 C1 37.87(12) .
C37 Fe1 P2 84.10(10) .
C3 Fe1 P2 155.90(10) .
C4 Fe1 P2 147.81(9) .
C5 Fe1 P2 110.06(10) .
C2 Fe1 P2 117.09(10) .
C1 Fe1 P2 96.59(10) .
C37 Fe1 P1 89.86(9) .
C3 Fe1 P1 100.22(9) .
C4 Fe1 P1 127.61(9) .
C5 Fe1 P1 165.30(10) .
C2 Fe1 P1 105.75(9) .
C1 Fe1 P1 138.44(9) .
P2 Fe1 P1 84.01(3) .
C31 P1 C25 101.53(15) .
C31 P1 C12 105.46(16) .
C25 P1 C12 103.13(16) .
C31 P1 Fe1 114.45(12) .
C25 P1 Fe1 121.07(10) .
C12 P1 Fe1 109.61(10) .
C13 P2 C19 102.71(15) .
C13 P2 C11 106.35(15) .
C19 P2 C11 102.68(16) .
C13 P2 Fe1 116.71(12) .
C19 P2 Fe1 120.50(12) .
C11 P2 Fe1 106.34(11) .
C2 C1 C5 107.6(3) .
C2 C1 C6 127.0(3) .
C5 C1 C6 125.1(3) .
C2 C1 Fe1 70.00(17) .
C5 C1 Fe1 68.59(16) .
C6 C1 Fe1 132.6(3) .
C1 C2 C3 108.5(3) .
C1 C2 C7 126.4(3) .
C3 C2 C7 123.7(3) .
C1 C2 Fe1 72.13(17) .
C3 C2 Fe1 69.38(17) .
C7 C2 Fe1 134.8(2) .
C4 C3 C2 108.2(3) .
C4 C3 C8 125.9(3) .
C2 C3 C8 125.1(3) .
C4 C3 Fe1 70.67(19) .
C2 C3 Fe1 71.77(19) .
C8 C3 Fe1 131.7(2) .
C3 C4 C5 107.7(3) .
C3 C4 C9 127.2(3) .
C5 C4 C9 124.8(3) .
C3 C4 Fe1 70.51(19) .
C5 C4 Fe1 70.52(19) .
C9 C4 Fe1 129.8(2) .
C4 C5 C1 108.0(3) .
C4 C5 C10 126.1(3) .
C1 C5 C10 125.6(3) .
C4 C5 Fe1 70.31(17) .
C1 C5 Fe1 72.70(17) .
C10 C5 Fe1 126.9(2) .
C1 C6 H6A 109.5 .
C1 C6 H6B 109.5 .
H6A C6 H6B 109.5 .
C1 C6 H6C 109.5 .
H6A C6 H6C 109.5 .
H6B C6 H6C 109.5 .
C2 C7 H7A 109.5 .
C2 C7 H7B 109.5 .
H7A C7 H7B 109.5 .
C2 C7 H7C 109.5 .
H7A C7 H7C 109.5 .
H7B C7 H7C 109.5 .
C3 C8 H8A 109.5 .
C3 C8 H8B 109.5 .
H8A C8 H8B 109.5 .
C3 C8 H8C 109.5 .
H8A C8 H8C 109.5 .
H8B C8 H8C 109.5 .
C4 C9 H9A 109.5 .
C4 C9 H9B 109.5 .
H9A C9 H9B 109.5 .
C4 C9 H9C 109.5 .
H9A C9 H9C 109.5 .
H9B C9 H9C 109.5 .
C5 C10 H10A 109.5 .
C5 C10 H10B 109.5 .
H10A C10 H10B 109.5 .
C5 C10 H10C 109.5 .
H10A C10 H10C 109.5 .
H10B C10 H10C 109.5 .
C12 C11 P2 107.6(2) .
C12 C11 H11A 110.2 .
P2 C11 H11A 110.2 .
C12 C11 H11B 110.2 .
P2 C11 H11B 110.2 .
H11A C11 H11B 108.5 .
C11 C12 P1 111.3(2) .
C11 C12 H12A 109.4 .
P1 C12 H12A 109.4 .
C11 C12 H12B 109.4 .
P1 C12 H12B 109.4 .
H12A C12 H12B 108 .
C14 C13 C18 118.1(3) .
C14 C13 P2 121.2(2) .
C18 C13 P2 120.7(3) .
C13 C14 C15 121.1(4) .
C13 C14 H14 119.5 .
C15 C14 H14 119.5 .
C16 C15 C14 120.1(4) .
C16 C15 H15 120 .
C14 C15 H15 120 .
C15 C16 C17 119.8(4) .
C15 C16 H16 120.1 .
C17 C16 H16 120.1 .
C16 C17 C18 120.6(4) .
C16 C17 H17 119.7 .
C18 C17 H17 119.7 .
C13 C18 C17 120.3(4) .
C13 C18 H18 119.9 .
C17 C18 H18 119.9 .
C24 C19 C20 119.3(3) .
C24 C19 P2 119.9(3) .
C20 C19 P2 120.8(3) .
C21 C20 C19 119.0(4) .
C21 C20 H20 120.5 .
C19 C20 H20 120.5 .
C22 C21 C20 121.0(4) .
C22 C21 H21 119.5 .
C20 C21 H21 119.5 .
C23 C22 C21 119.9(4) .
C23 C22 H22 120.1 .
C21 C22 H22 120.1 .
C22 C23 C24 120.6(4) .
C22 C23 H23 119.7 .
C24 C23 H23 119.7 .
C19 C24 C23 120.2(4) .
C19 C24 H24 119.9 .
C23 C24 H24 119.9 .
C30 C25 C26 118.9(3) .
C30 C25 P1 119.2(3) .
C26 C25 P1 121.8(3) .
C25 C26 C27 120.6(4) .
C25 C26 H26 119.7 .
C27 C26 H26 119.7 .
C28 C27 C26 120.4(4) .
C28 C27 H27 119.8 .
C26 C27 H27 119.8 .
C27 C28 C29 119.5(4) .
C27 C28 H28 120.2 .
C29 C28 H28 120.2 .
C28 C29 C30 121.2(4) .
C28 C29 H29 119.4 .
C30 C29 H29 119.4 .
C25 C30 C29 119.3(4) .
C25 C30 H30 120.3 .
C29 C30 H30 120.3 .
C36 C31 C32 118.9(3) .
C36 C31 P1 121.4(2) .
C32 C31 P1 119.6(3) .
C33 C32 C31 120.0(4) .
C33 C32 H32 120 .
C31 C32 H32 120 .
C34 C33 C32 120.6(3) .
C34 C33 H33 119.7 .
C32 C33 H33 119.7 .
C33 C34 C35 120.5(3) .
C33 C34 H34 119.7 .
C35 C34 H34 119.7 .
C34 C35 C36 119.2(4) .
C34 C35 H35 120.4 .
C36 C35 H35 120.4 .
C31 C36 C35 120.7(3) .
C31 C36 H36 119.6 .
C35 C36 H36 119.6 .
C38 C37 Fe1 173.2(2) .
C37 C38 C39 175.9(3) .
C38 C39 C40 126.7(3) .
C38 C39 C43 126.9(3) .
C40 C39 C43 106.3(3) .
C38 C39 Fe2 126.1(2) .
C40 C39 Fe2 69.55(17) .
C43 C39 Fe2 67.79(17) .
C41 C40 C39 108.2(4) .
C41 C40 Fe2 70.0(2) .
C39 C40 Fe2 69.50(19) .
C41 C40 H40 125.9 .
C39 C40 H40 125.9 .
Fe2 C40 H40 126.2 .
C40 C41 C42 108.9(3) .
C40 C41 Fe2 69.75(18) .
C42 C41 Fe2 69.1(2) .
C40 C41 H41 125.6 .
C42 C41 H41 125.6 .
Fe2 C41 H41 127.2 .
C43 C42 C41 108.1(3) .
C43 C42 Fe2 68.86(19) .
C41 C42 Fe2 70.5(2) .
C43 C42 H42 125.9 .
C41 C42 H42 125.9 .
Fe2 C42 H42 126.3 .
C42 C43 C39 108.4(4) .
C42 C43 Fe2 70.5(2) .
C39 C43 Fe2 70.40(19) .
C42 C43 H43 125.8 .
C39 C43 H43 125.8 .
Fe2 C43 H43 124.9 .
C43 Fe2 C42 40.63(15) .
C43 Fe2 C48 155.53(14) .
C42 Fe2 C48 163.26(16) .
C43 Fe2 C44 160.91(14) .
C42 Fe2 C44 125.25(14) .
C48 Fe2 C44 40.78(13) .
C43 Fe2 C47 119.51(15) .
C42 Fe2 C47 154.16(18) .
C48 Fe2 C47 40.53(14) .
C44 Fe2 C47 68.20(13) .
C43 Fe2 C45 123.20(15) .
C42 Fe2 C45 106.62(15) .
C48 Fe2 C45 68.40(14) .
C44 Fe2 C45 40.49(14) .
C47 Fe2 C45 68.18(13) .
C43 Fe2 C39 41.81(14) .
C42 Fe2 C39 69.12(13) .
C48 Fe2 C39 120.77(13) .
C44 Fe2 C39 156.55(15) .
C47 Fe2 C39 107.22(12) .
C45 Fe2 C39 161.22(15) .
C43 Fe2 C40 69.21(16) .
C42 Fe2 C40 68.46(17) .
C48 Fe2 C40 109.22(15) .
C44 Fe2 C40 122.05(15) .
C47 Fe2 C40 126.46(14) .
C45 Fe2 C40 156.14(14) .
C39 Fe2 C40 40.95(14) .
C43 Fe2 C41 68.29(17) .
C42 Fe2 C41 40.47(18) .
C48 Fe2 C41 127.21(17) .
C44 Fe2 C41 109.29(15) .
C47 Fe2 C41 163.86(17) .
C45 Fe2 C41 121.04(14) .
C39 Fe2 C41 68.35(13) .
C40 Fe2 C41 40.20(14) .
C43 Fe2 C46 105.23(15) .
C42 Fe2 C46 118.78(17) .
C48 Fe2 C46 68.60(14) .
C44 Fe2 C46 68.43(14) .
C47 Fe2 C46 40.70(13) .
C45 Fe2 C46 40.68(13) .
C39 Fe2 C46 124.06(13) .
C40 Fe2 C46 162.52(13) .
C41 Fe2 C46 154.70(15) .
C45 C44 C48 108.1(3) .
C45 C44 Fe2 69.92(19) .
C48 C44 Fe2 69.54(18) .
C45 C44 H44 125.9 .
C48 C44 H44 125.9 .
Fe2 C44 H44 126.2 .
C44 C45 C46 108.7(3) .
C44 C45 Fe2 69.59(18) .
C46 C45 Fe2 70.48(17) .
C44 C45 H45 125.7 .
C46 C45 H45 125.7 .
Fe2 C45 H45 125.8 .
C45 C46 C47 106.6(3) .
C45 C46 C98 127.2(3) .
C47 C46 C98 126.2(3) .
C45 C46 Fe2 68.84(19) .
C47 C46 Fe2 68.75(18) .
C98 C46 Fe2 126.5(2) .
C48 C47 C46 108.9(3) .
C48 C47 Fe2 69.58(18) .
C46 C47 Fe2 70.55(17) .
C48 C47 H47 125.5 .
C46 C47 H47 125.5 .
Fe2 C47 H47 125.9 .
C47 C48 C44 107.7(3) .
C47 C48 Fe2 69.89(18) .
C44 C48 Fe2 69.68(18) .
C47 C48 H48 126.1 .
C44 C48 H48 126.1 .
Fe2 C48 H48 125.9 .
C87 Fe3 C51 119.19(14) .
C87 Fe3 C55 89.42(14) .
C51 Fe3 C55 38.94(12) .
C87 Fe3 C54 95.80(13) .
C51 Fe3 C54 65.35(12) .
C55 Fe3 C54 39.13(12) .
C87 Fe3 C52 154.41(14) .
C51 Fe3 C52 38.82(12) .
C55 Fe3 C52 65.00(13) .
C54 Fe3 C52 64.87(12) .
C87 Fe3 C53 131.57(13) .
C51 Fe3 C53 64.51(12) .
C55 Fe3 C53 64.55(12) .
C54 Fe3 C53 38.38(12) .
C52 Fe3 C53 38.28(11) .
C87 Fe3 P52 84.47(10) .
C51 Fe3 P52 155.74(9) .
C55 Fe3 P52 147.53(9) .
C54 Fe3 P52 109.80(9) .
C52 Fe3 P52 116.96(9) .
C53 Fe3 P52 96.47(9) .
C87 Fe3 P51 87.40(10) .
C51 Fe3 P51 101.67(9) .
C55 Fe3 P51 128.12(9) .
C54 Fe3 P51 166.52(9) .
C52 Fe3 P51 107.77(8) .
C53 Fe3 P51 140.97(9) .
P52 Fe3 P51 83.51(3) .
C63 P51 C69 101.55(14) .
C63 P51 C61 102.61(14) .
C69 P51 C61 104.15(17) .
C63 P51 Fe3 116.62(11) .
C69 P51 Fe3 120.46(10) .
C61 P51 Fe3 109.39(10) .
C81 P52 C75 102.30(13) .
C81 P52 C62 106.18(14) .
C75 P52 C62 103.25(15) .
C81 P52 Fe3 114.43(10) .
C75 P52 Fe3 121.72(11) .
C62 P52 Fe3 107.54(10) .
C55 C51 C52 108.3(3) .
C55 C51 C56 126.5(3) .
C52 C51 C56 124.0(3) .
C55 C51 Fe3 70.62(19) .
C52 C51 Fe3 71.79(18) .
C56 C51 Fe3 133.2(2) .
C53 C52 C51 107.7(3) .
C53 C52 C57 127.8(3) .
C51 C52 C57 123.7(3) .
C53 C52 Fe3 71.60(17) .
C51 C52 Fe3 69.40(17) .
C57 C52 Fe3 132.6(2) .
C54 C53 C52 108.3(3) .
C54 C53 C58 124.4(3) .
C52 C53 C58 126.4(3) .
C54 C53 Fe3 69.17(17) .
C52 C53 Fe3 70.12(17) .
C58 C53 Fe3 134.5(2) .
C53 C54 C55 107.8(3) .
C53 C54 C59 126.6(3) .
C55 C54 C59 125.4(3) .
C53 C54 Fe3 72.44(18) .
C55 C54 Fe3 70.23(18) .
C59 C54 Fe3 126.8(2) .
C51 C55 C54 107.9(3) .
C51 C55 C60 127.2(3) .
C54 C55 C60 124.7(3) .
C51 C55 Fe3 70.4(2) .
C54 C55 Fe3 70.65(19) .
C60 C55 Fe3 129.2(2) .
C51 C56 H56A 109.5 .
C51 C56 H56B 109.5 .
H56A C56 H56B 109.5 .
C51 C56 H56C 109.5 .
H56A C56 H56C 109.5 .
H56B C56 H56C 109.5 .
C52 C57 H57A 109.5 .
C52 C57 H57B 109.5 .
H57A C57 H57B 109.5 .
C52 C57 H57C 109.5 .
H57A C57 H57C 109.5 .
H57B C57 H57C 109.5 .
C53 C58 H58A 109.5 .
C53 C58 H58B 109.5 .
H58A C58 H58B 109.5 .
C53 C58 H58C 109.5 .
H58A C58 H58C 109.5 .
H58B C58 H58C 109.5 .
C54 C59 H59A 109.5 .
C54 C59 H59B 109.5 .
H59A C59 H59B 109.5 .
C54 C59 H59C 109.5 .
H59A C59 H59C 109.5 .
H59B C59 H59C 109.5 .
C55 C60 H60A 109.5 .
C55 C60 H60B 109.5 .
H60A C60 H60B 109.5 .
C55 C60 H60C 109.5 .
H60A C60 H60C 109.5 .
H60B C60 H60C 109.5 .
C62 C61 P51 113.3(2) .
C62 C61 H61A 108.9 .
P51 C61 H61A 108.9 .
C62 C61 H61B 108.9 .
P51 C61 H61B 108.9 .
H61A C61 H61B 107.7 .
C61 C62 P52 110.7(2) .
C61 C62 H62A 109.5 .
P52 C62 H62A 109.5 .
C61 C62 H62B 109.5 .
P52 C62 H62B 109.5 .
H62A C62 H62B 108.1 .
C68 C63 C64 119.2(3) .
C68 C63 P51 121.8(2) .
C64 C63 P51 119.1(3) .
C65 C64 C63 119.5(3) .
C65 C64 H64 120.3 .
C63 C64 H64 120.3 .
C66 C65 C64 120.7(3) .
C66 C65 H65 119.6 .
C64 C65 H65 119.6 .
C65 C66 C67 120.2(3) .
C65 C66 H66 119.9 .
C67 C66 H66 119.9 .
C66 C67 C68 119.7(4) .
C66 C67 H67 120.1 .
C68 C67 H67 120.1 .
C63 C68 C67 120.7(3) .
C63 C68 H68 119.7 .
C67 C68 H68 119.7 .
C74 C69 C70 118.5(3) .
C74 C69 P51 121.5(3) .
C70 C69 P51 119.9(3) .
C71 C70 C69 121.1(4) .
C71 C70 H70 119.5 .
C69 C70 H70 119.5 .
C72 C71 C70 119.5(4) .
C72 C71 H71 120.3 .
C70 C71 H71 120.3 .
C71 C72 C73 120.9(4) .
C71 C72 H72 119.5 .
C73 C72 H72 119.5 .
C72 C73 C74 119.8(4) .
C72 C73 H73 120.1 .
C74 C73 H73 120.1 .
C69 C74 C73 120.2(4) .
C69 C74 H74 119.9 .
C73 C74 H74 119.9 .
C76 C75 C80 119.0(3) .
C76 C75 P52 120.6(3) .
C80 C75 P52 120.4(2) .
C75 C76 C77 120.4(3) .
C75 C76 H76 119.8 .
C77 C76 H76 119.8 .
C78 C77 C76 120.5(3) .
C78 C77 H77 119.8 .
C76 C77 H77 119.8 .
C77 C78 C79 119.4(3) .
C77 C78 H78 120.3 .
C79 C78 H78 120.3 .
C80 C79 C78 120.5(3) .
C80 C79 H79 119.8 .
C78 C79 H79 119.8 .
C79 C80 C75 120.2(3) .
C79 C80 H80 119.9 .
C75 C80 H80 119.9 .
C86 C81 C82 118.5(3) .
C86 C81 P52 121.4(2) .
C82 C81 P52 119.8(2) .
C83 C82 C81 120.6(3) .
C83 C82 H82 119.7 .
C81 C82 H82 119.7 .
C84 C83 C82 119.8(3) .
C84 C83 H83 120.1 .
C82 C83 H83 120.1 .
C85 C84 C83 120.0(3) .
C85 C84 H84 120 .
C83 C84 H84 120 .
C84 C85 C86 120.5(3) .
C84 C85 H85 119.7 .
C86 C85 H85 119.7 .
C85 C86 C81 120.4(3) .
C85 C86 H86 119.8 .
C81 C86 H86 119.8 .
C88 C87 Fe3 170.9(3) .
C87 C88 C89 173.3(3) .
C88 C89 C93 126.1(3) .
C88 C89 C90 127.0(3) .
C93 C89 C90 106.8(3) .
C88 C89 Fe4 125.8(2) .
C93 C89 Fe4 69.98(18) .
C90 C89 Fe4 68.40(17) .
C91 C90 C89 108.6(4) .
C91 C90 Fe4 70.1(2) .
C89 C90 Fe4 70.24(18) .
C91 C90 H90 125.7 .
C89 C90 H90 125.7 .
Fe4 C90 H90 125.6 .
C92 C91 C90 108.1(3) .
C92 C91 Fe4 70.7(2) .
C90 C91 Fe4 69.23(19) .
C92 C91 H91 125.9 .
C90 C91 H91 125.9 .
Fe4 C91 H91 125.8 .
C91 C92 C93 108.9(4) .
C91 C92 Fe4 69.2(2) .
C93 C92 Fe4 69.9(2) .
C91 C92 H92 125.6 .
C93 C92 H92 125.6 .
Fe4 C92 H92 127 .
C92 C93 C89 107.6(4) .
C92 C93 Fe4 69.5(2) .
C89 C93 Fe4 69.18(19) .
C92 C93 H93 126.2 .
C89 C93 H93 126.2 .
Fe4 C93 H93 126.6 .
C90 Fe4 C96 149.39(15) .
C90 Fe4 C91 40.70(14) .
C96 Fe4 C91 169.65(16) .
C90 Fe4 C97 116.13(15) .
C96 Fe4 C97 40.72(16) .
C91 Fe4 C97 147.23(18) .
C90 Fe4 C89 41.36(14) .
C96 Fe4 C89 117.44(14) .
C91 Fe4 C89 69.05(14) .
C97 Fe4 C89 109.71(13) .
C90 Fe4 C95 167.97(15) .
C96 Fe4 C95 40.86(15) .
C91 Fe4 C95 129.64(16) .
C97 Fe4 C95 68.41(16) .
C89 Fe4 C95 149.68(15) .
C90 Fe4 C92 67.99(17) .
C96 Fe4 C92 132.56(19) .
C91 Fe4 C92 40.17(18) .
C97 Fe4 C92 172.06(18) .
C89 Fe4 C92 68.44(14) .
C95 Fe4 C92 109.02(17) .
C90 Fe4 C93 68.76(16) .
C96 Fe4 C93 110.54(16) .
C91 Fe4 C93 68.48(17) .
C97 Fe4 C93 133.10(15) .
C89 Fe4 C93 40.84(14) .
C95 Fe4 C93 117.14(16) .
C92 Fe4 C93 40.60(16) .
C90 Fe4 C94 128.75(15) .
C96 Fe4 C94 68.65(14) .
C91 Fe4 C94 106.46(15) .
C97 Fe4 C94 68.14(14) .
C89 Fe4 C94 168.81(15) .
C95 Fe4 C94 40.86(15) .
C92 Fe4 C94 115.23(15) .
C93 Fe4 C94 148.33(15) .
C90 Fe4 C98 107.18(15) .
C96 Fe4 C98 68.58(15) .
C91 Fe4 C98 114.09(16) .
C97 Fe4 C98 40.57(13) .
C89 Fe4 C98 130.97(13) .
C95 Fe4 C98 68.45(15) .
C92 Fe4 C98 146.43(16) .
C93 Fe4 C98 171.03(14) .
C94 Fe4 C98 40.39(14) .
C98 C94 C95 108.1(3) .
C98 C94 Fe4 70.01(18) .
C95 C94 Fe4 69.20(19) .
C98 C94 H94 125.9 .
C95 C94 H94 125.9 .
Fe4 C94 H94 126.4 .
C96 C95 C94 107.5(3) .
C96 C95 Fe4 68.77(19) .
C94 C95 Fe4 69.94(19) .
C96 C95 H95 126.2 .
C94 C95 H95 126.2 .
Fe4 C95 H95 126.6 .
C97 C96 C95 108.2(3) .
C97 C96 Fe4 70.28(19) .
C95 C96 Fe4 70.37(19) .
C97 C96 H96 125.9 .
C95 C96 H96 125.9 .
Fe4 C96 H96 125.1 .
C96 C97 C98 108.5(3) .
C96 C97 Fe4 69.0(2) .
C98 C97 Fe4 70.45(19) .
C96 C97 H97 125.8 .
C98 C97 H97 125.8 .
Fe4 C97 H97 126.4 .
C94 C98 C97 107.6(3) .
C94 C98 C46 125.6(3) .
C97 C98 C46 126.7(3) .
C94 C98 Fe4 69.6(2) .
C97 C98 Fe4 69.0(2) .
C46 C98 Fe4 124.2(2) .
C104 C101 C106 121.5(4) .
C104 C101 C102 116.2(4) .
C106 C101 C102 122.1(4) .
N103 C102 C101 179.7(7) .
N105 C104 C101 179.0(6) .
C101 C106 C109 123.3(4) .
C101 C106 C107 121.1(4) .
C109 C106 C107 115.6(4) .
C108 C107 C106 121.7(4) .
C108 C107 H107 119.2 .
C106 C107 H107 119.2 .
C107 C108 C111 121.8(4) .
C107 C108 H108 119.1 .
C111 C108 H108 119.1 .
C110 C109 C106 122.0(4) .
C110 C109 H109 119 .
C106 C109 H109 119 .
C109 C110 C111 121.8(4) .
C109 C110 H110 119.1 .
C111 C110 H110 119.1 .
C110 C111 C108 117.1(4) .
C110 C111 C112 122.2(4) .
C108 C111 C112 120.7(4) .
C115 C112 C111 125.0(5) .
C115 C112 C113 115.0(5) .
C111 C112 C113 119.9(5) .
N114 C113 C112 175.4(6) .
N116 C115 C112 164.4(12) .
C202 C201 C206 121.1(3) .
C202 C201 C204 117.9(3) .
C206 C201 C204 121.0(3) .
N203 C202 C201 177.2(4) .
N205 C204 C201 177.3(4) .
C209 C206 C201 121.4(3) .
C209 C206 C207 117.6(3) .
C201 C206 C207 121.0(3) .
C209 C207 C206 120.8(3) 2_677
C209 C207 H207 119.6 2_677
C206 C207 H207 119.6 .
C207 C209 C206 121.6(3) 2_677
C207 C209 H209 119.2 2_677
C206 C209 H209 119.2 .

loop_
_geom_bond_atom_site_label_1
_geom_bond_atom_site_label_2
_geom_bond_distance
_geom_bond_site_symmetry_2
Fe1 C37 1.877(3) .
Fe1 C3 2.136(3) .
Fe1 C4 2.138(3) .
Fe1 C5 2.141(3) .
Fe1 C2 2.168(3) .
Fe1 C1 2.196(3) .
Fe1 P2 2.2413(10) .
Fe1 P1 2.2540(9) .
P1 C31 1.836(3) .
P1 C25 1.850(3) .
P1 C12 1.864(3) .
P2 C13 1.828(3) .
P2 C19 1.841(3) .
P2 C11 1.846(3) .
C1 C2 1.416(4) .
C1 C5 1.438(5) .
C1 C6 1.496(5) .
C2 C3 1.432(5) .
C2 C7 1.511(5) .
C3 C4 1.421(5) .
C3 C8 1.509(5) .
C4 C5 1.435(5) .
C4 C9 1.497(5) .
C5 C10 1.496(4) .
C6 H6A 0.98 .
C6 H6B 0.98 .
C6 H6C 0.98 .
C7 H7A 0.98 .
C7 H7B 0.98 .
C7 H7C 0.98 .
C8 H8A 0.98 .
C8 H8B 0.98 .
C8 H8C 0.98 .
C9 H9A 0.98 .
C9 H9B 0.98 .
C9 H9C 0.98 .
C10 H10A 0.98 .
C10 H10B 0.98 .
C10 H10C 0.98 .
C11 C12 1.524(4) .
C11 H11A 0.99 .
C11 H11B 0.99 .
C12 H12A 0.99 .
C12 H12B 0.99 .
C13 C14 1.384(5) .
C13 C18 1.391(5) .
C14 C15 1.394(5) .
C14 H14 0.95 .
C15 C16 1.365(6) .
C15 H15 0.95 .
C16 C17 1.374(7) .
C16 H16 0.95 .
C17 C18 1.393(5) .
C17 H17 0.95 .
C18 H18 0.95 .
C19 C24 1.380(5) .
C19 C20 1.409(5) .
C20 C21 1.391(6) .
C20 H20 0.95 .
C21 C22 1.377(7) .
C21 H21 0.95 .
C22 C23 1.361(7) .
C22 H22 0.95 .
C23 C24 1.397(6) .
C23 H23 0.95 .
C24 H24 0.95 .
C25 C30 1.398(5) .
C25 C26 1.401(5) .
C26 C27 1.403(5) .
C26 H26 0.95 .
C27 C28 1.378(6) .
C27 H27 0.95 .
C28 C29 1.379(7) .
C28 H28 0.95 .
C29 C30 1.414(5) .
C29 H29 0.95 .
C30 H30 0.95 .
C31 C36 1.393(5) .
C31 C32 1.402(4) .
C32 C33 1.393(5) .
C32 H32 0.95 .
C33 C34 1.370(6) .
C33 H33 0.95 .
C34 C35 1.392(5) .
C34 H34 0.95 .
C35 C36 1.401(5) .
C35 H35 0.95 .
C36 H36 0.95 .
C37 C38 1.232(4) .
C38 C39 1.423(4) .
C39 C40 1.439(5) .
C39 C43 1.455(5) .
C39 Fe2 2.056(3) .
C40 C41 1.415(5) .
C40 Fe2 2.057(3) .
C40 H40 0.95 .
C41 C42 1.419(6) .
C41 Fe2 2.061(3) .
C41 H41 0.95 .
C42 C43 1.411(5) .
C42 Fe2 2.042(3) .
C42 H42 0.95 .
C43 Fe2 2.021(3) .
C43 H43 0.95 .
Fe2 C48 2.047(3) .
Fe2 C44 2.049(3) .
Fe2 C47 2.051(3) .
Fe2 C45 2.053(3) .
Fe2 C46 2.075(3) .
C44 C45 1.419(5) .
C44 C48 1.427(5) .
C44 H44 0.95 .
C45 C46 1.435(5) .
C45 H45 0.95 .
C46 C47 1.435(5) .
C46 C98 1.473(5) .
C47 C48 1.419(5) .
C47 H47 0.95 .
C48 H48 0.95 .
Fe3 C87 1.856(3) .
Fe3 C51 2.133(3) .
Fe3 C55 2.135(3) .
Fe3 C54 2.141(3) .
Fe3 C52 2.165(3) .
Fe3 C53 2.184(3) .
Fe3 P52 2.2280(9) .
Fe3 P51 2.2375(9) .
P51 C63 1.835(3) .
P51 C69 1.845(3) .
P51 C61 1.861(3) .
P52 C81 1.831(3) .
P52 C75 1.832(3) .
P52 C62 1.848(3) .
C51 C55 1.423(4) .
C51 C52 1.428(5) .
C51 C56 1.507(4) .
C52 C53 1.426(4) .
C52 C57 1.501(4) .
C53 C54 1.422(5) .
C53 C58 1.507(4) .
C54 C55 1.432(4) .
C54 C59 1.505(4) .
C55 C60 1.502(5) .
C56 H56A 0.98 .
C56 H56B 0.98 .
C56 H56C 0.98 .
C57 H57A 0.98 .
C57 H57B 0.98 .
C57 H57C 0.98 .
C58 H58A 0.98 .
C58 H58B 0.98 .
C58 H58C 0.98 .
C59 H59A 0.98 .
C59 H59B 0.98 .
C59 H59C 0.98 .
C60 H60A 0.98 .
C60 H60B 0.98 .
C60 H60C 0.98 .
C61 C62 1.532(4) .
C61 H61A 0.99 .
C61 H61B 0.99 .
C62 H62A 0.99 .
C62 H62B 0.99 .
C63 C68 1.383(5) .
C63 C64 1.408(4) .
C64 C65 1.397(5) .
C64 H64 0.95 .
C65 C66 1.376(6) .
C65 H65 0.95 .
C66 C67 1.382(5) .
C66 H66 0.95 .
C67 C68 1.404(4) .
C67 H67 0.95 .
C68 H68 0.95 .
C69 C74 1.382(5) .
C69 C70 1.404(5) .
C70 C71 1.386(5) .
C70 H70 0.95 .
C71 C72 1.371(7) .
C71 H71 0.95 .
C72 C73 1.377(7) .
C72 H72 0.95 .
C73 C74 1.404(5) .
C73 H73 0.95 .
C74 H74 0.95 .
C75 C76 1.390(4) .
C75 C80 1.395(5) .
C76 C77 1.392(5) .
C76 H76 0.95 .
C77 C78 1.378(5) .
C77 H77 0.95 .
C78 C79 1.393(5) .
C78 H78 0.95 .
C79 C80 1.387(5) .
C79 H79 0.95 .
C80 H80 0.95 .
C81 C86 1.397(4) .
C81 C82 1.405(4) .
C82 C83 1.395(4) .
C82 H82 0.95 .
C83 C84 1.392(5) .
C83 H83 0.95 .
C84 C85 1.379(5) .
C84 H84 0.95 .
C85 C86 1.396(4) .
C85 H85 0.95 .
C86 H86 0.95 .
C87 C88 1.243(4) .
C88 C89 1.413(4) .
C89 C93 1.432(5) .
C89 C90 1.438(5) .
C89 Fe4 2.048(3) .
C90 C91 1.411(5) .
C90 Fe4 2.023(3) .
C90 H90 0.95 .
C91 C92 1.404(6) .
C91 Fe4 2.034(4) .
C91 H91 0.95 .
C92 C93 1.426(6) .
C92 Fe4 2.053(4) .
C92 H92 0.95 .
C93 Fe4 2.058(4) .
C93 H93 0.95 .
Fe4 C96 2.029(3) .
Fe4 C97 2.046(3) .
Fe4 C95 2.050(3) .
Fe4 C94 2.060(3) .
Fe4 C98 2.066(3) .
C94 C98 1.424(5) .
C94 C95 1.435(6) .
C94 H94 0.95 .
C95 C96 1.424(5) .
C95 H95 0.95 .
C96 C97 1.418(6) .
C96 H96 0.95 .
C97 C98 1.426(5) .
C97 H97 0.95 .
C101 C104 1.408(7) .
C101 C106 1.414(6) .
C101 C102 1.431(6) .
C102 N103 1.140(5) .
C104 N105 1.146(6) .
C106 C109 1.427(6) .
C106 C107 1.428(6) .
C107 C108 1.363(6) .
C107 H107 0.95 .
C108 C111 1.416(6) .
C108 H108 0.95 .
C109 C110 1.366(6) .
C109 H109 0.95 .
C110 C111 1.400(6) .
C110 H110 0.95 .
C111 C112 1.433(7) .
C112 C115 1.296(7) .
C112 C113 1.446(7) .
C113 N114 1.141(5) .
C115 N116 0.950(13) .
C201 C202 1.414(5) .
C201 C206 1.426(5) .
C201 C204 1.430(5) .
C202 N203 1.154(5) .
C204 N205 1.144(4) .
C206 C209 1.411(5) .
C206 C207 1.432(5) .
C207 C209 1.367(5) 2_677
C207 H207 0.95 .
C209 C207 1.367(5) 2_677
C209 H209 0.95 .

loop_
_geom_torsion_atom_site_label_1
_geom_torsion_atom_site_label_2
_geom_torsion_atom_site_label_3
_geom_torsion_atom_site_label_4
_geom_torsion
_geom_torsion_site_symmetry_4
C37 Fe1 P1 C31 -47.28(15) .
C3 Fe1 P1 C31 72.61(15) .
C4 Fe1 P1 C31 41.98(16) .
C5 Fe1 P1 C31 65.1(4) .
C2 Fe1 P1 C31 112.14(15) .
C1 Fe1 P1 C31 135.45(18) .
P2 Fe1 P1 C31 -131.36(11) .
C37 Fe1 P1 C25 -169.30(17) .
C3 Fe1 P1 C25 -49.41(18) .
C4 Fe1 P1 C25 -80.04(18) .
C5 Fe1 P1 C25 -56.9(4) .
C2 Fe1 P1 C25 -9.89(18) .
C1 Fe1 P1 C25 13.4(2) .
P2 Fe1 P1 C25 106.61(15) .
C37 Fe1 P1 C12 70.94(16) .
C3 Fe1 P1 C12 -169.17(16) .
C4 Fe1 P1 C12 160.21(17) .
C5 Fe1 P1 C12 -176.7(4) .
C2 Fe1 P1 C12 -129.64(16) .
C1 Fe1 P1 C12 -106.33(19) .
P2 Fe1 P1 C12 -13.14(13) .
C37 Fe1 P2 C13 60.74(15) .
C3 Fe1 P2 C13 -107.1(2) .
C4 Fe1 P2 C13 -18.9(2) .
C5 Fe1 P2 C13 -33.17(16) .
C2 Fe1 P2 C13 -104.14(15) .
C1 Fe1 P2 C13 -70.60(15) .
P1 Fe1 P2 C13 151.22(13) .
C37 Fe1 P2 C19 -173.66(15) .
C3 Fe1 P2 C19 18.5(3) .
C4 Fe1 P2 C19 106.7(2) .
C5 Fe1 P2 C19 92.43(15) .
C2 Fe1 P2 C19 21.46(16) .
C1 Fe1 P2 C19 54.99(15) .
P1 Fe1 P2 C19 -83.18(12) .
C37 Fe1 P2 C11 -57.68(14) .
C3 Fe1 P2 C11 134.5(2) .
C4 Fe1 P2 C11 -137.3(2) .
C5 Fe1 P2 C11 -151.59(14) .
C2 Fe1 P2 C11 137.44(14) .
C1 Fe1 P2 C11 170.98(14) .
P1 Fe1 P2 C11 32.80(11) .
C37 Fe1 C1 C2 145.3(2) .
C3 Fe1 C1 C2 37.6(2) .
C4 Fe1 C1 C2 80.8(2) .
C5 Fe1 C1 C2 119.2(3) .
P2 Fe1 C1 C2 -126.75(19) .
P1 Fe1 C1 C2 -38.4(3) .
C37 Fe1 C1 C5 26.1(3) .
C3 Fe1 C1 C5 -81.5(2) .
C4 Fe1 C1 C5 -38.4(2) .
C2 Fe1 C1 C5 -119.2(3) .
P2 Fe1 C1 C5 114.08(19) .
P1 Fe1 C1 C5 -157.53(16) .
C37 Fe1 C1 C6 -92.4(4) .
C3 Fe1 C1 C6 159.9(4) .
C4 Fe1 C1 C6 -156.9(4) .
C5 Fe1 C1 C6 -118.5(4) .
C2 Fe1 C1 C6 122.3(4) .
P2 Fe1 C1 C6 -4.4(3) .
P1 Fe1 C1 C6 83.9(4) .
C5 C1 C2 C3 -1.6(4) .
C6 C1 C2 C3 171.0(3) .
Fe1 C1 C2 C3 -60.1(2) .
C5 C1 C2 C7 -168.5(3) .
C6 C1 C2 C7 4.2(6) .
Fe1 C1 C2 C7 133.0(3) .
C5 C1 C2 Fe1 58.5(2) .
C6 C1 C2 Fe1 -128.9(3) .
C37 Fe1 C2 C1 -79.7(3) .
C3 Fe1 C2 C1 -118.6(3) .
C4 Fe1 C2 C1 -80.7(2) .
C5 Fe1 C2 C1 -37.2(2) .
P2 Fe1 C2 C1 63.4(2) .
P1 Fe1 C2 C1 154.67(18) .
C37 Fe1 C2 C3 38.8(4) .
C4 Fe1 C2 C3 37.84(18) .
C5 Fe1 C2 C3 81.4(2) .
C1 Fe1 C2 C3 118.6(3) .
P2 Fe1 C2 C3 -178.06(15) .
P1 Fe1 C2 C3 -86.78(18) .
C37 Fe1 C2 C7 156.3(3) .
C3 Fe1 C2 C7 117.5(4) .
C4 Fe1 C2 C7 155.4(4) .
C5 Fe1 C2 C7 -161.1(4) .
C1 Fe1 C2 C7 -123.9(5) .
P2 Fe1 C2 C7 -60.6(4) .
P1 Fe1 C2 C7 30.7(4) .
C1 C2 C3 C4 0.2(4) .
C7 C2 C3 C4 167.5(3) .
Fe1 C2 C3 C4 -61.6(2) .
C1 C2 C3 C8 -169.6(3) .
C7 C2 C3 C8 -2.3(5) .
Fe1 C2 C3 C8 128.6(3) .
C1 C2 C3 Fe1 61.8(2) .
C7 C2 C3 Fe1 -130.9(3) .
C37 Fe1 C3 C4 -44.3(2) .
C5 Fe1 C3 C4 37.98(18) .
C2 Fe1 C3 C4 117.6(3) .
C1 Fe1 C3 C4 80.93(19) .
P2 Fe1 C3 C4 121.8(2) .
P1 Fe1 C3 C4 -139.92(17) .
C37 Fe1 C3 C2 -161.87(18) .
C4 Fe1 C3 C2 -117.6(3) .
C5 Fe1 C3 C2 -79.64(19) .
C1 Fe1 C3 C2 -36.69(18) .
P2 Fe1 C3 C2 4.2(3) .
P1 Fe1 C3 C2 102.46(17) .
C37 Fe1 C3 C8 77.0(4) .
C4 Fe1 C3 C8 121.2(4) .
C5 Fe1 C3 C8 159.2(4) .
C2 Fe1 C3 C8 -121.2(4) .
C1 Fe1 C3 C8 -157.8(4) .
P2 Fe1 C3 C8 -116.9(3) .
P1 Fe1 C3 C8 -18.7(4) .
C2 C3 C4 C5 1.3(4) .
C8 C3 C4 C5 171.0(3) .
Fe1 C3 C4 C5 -61.1(2) .
C2 C3 C4 C9 -171.9(3) .
C8 C3 C4 C9 -2.2(5) .
Fe1 C3 C4 C9 125.8(3) .
C2 C3 C4 Fe1 62.3(2) .
C8 C3 C4 Fe1 -128.0(3) .
C37 Fe1 C4 C3 142.55(19) .
C5 Fe1 C4 C3 -117.8(3) .
C2 Fe1 C4 C3 -37.87(18) .
C1 Fe1 C4 C3 -79.9(2) .
P2 Fe1 C4 C3 -139.38(17) .
P1 Fe1 C4 C3 53.1(2) .
C37 Fe1 C4 C5 -99.63(19) .
C3 Fe1 C4 C5 117.8(3) .
C2 Fe1 C4 C5 79.9(2) .
C1 Fe1 C4 C5 37.95(18) .
P2 Fe1 C4 C5 -21.6(3) .
P1 Fe1 C4 C5 170.93(15) .
C37 Fe1 C4 C9 19.9(3) .
C3 Fe1 C4 C9 -122.7(4) .
C5 Fe1 C4 C9 119.5(4) .
C2 Fe1 C4 C9 -160.5(4) .
C1 Fe1 C4 C9 157.5(4) .
P2 Fe1 C4 C9 98.0(3) .
P1 Fe1 C4 C9 -69.6(3) .
C3 C4 C5 C1 -2.3(4) .
C9 C4 C5 C1 171.1(3) .
Fe1 C4 C5 C1 -63.3(2) .
C3 C4 C5 C10 -177.0(3) .
C9 C4 C5 C10 -3.7(5) .
Fe1 C4 C5 C10 121.9(3) .
C3 C4 C5 Fe1 61.1(2) .
C9 C4 C5 Fe1 -125.6(3) .
C2 C1 C5 C4 2.4(4) .
C6 C1 C5 C4 -170.4(3) .
Fe1 C1 C5 C4 61.8(2) .
C2 C1 C5 C10 177.2(3) .
C6 C1 C5 C10 4.4(5) .
Fe1 C1 C5 C10 -123.4(4) .
C2 C1 C5 Fe1 -59.4(2) .
C6 C1 C5 Fe1 127.8(3) .
C37 Fe1 C5 C4 82.2(2) .
C3 Fe1 C5 C4 -37.64(19) .
C2 Fe1 C5 C4 -80.7(2) .
C1 Fe1 C5 C4 -117.1(3) .
P2 Fe1 C5 C4 167.97(16) .
P1 Fe1 C5 C4 -29.5(5) .
C37 Fe1 C5 C1 -160.7(2) .
C3 Fe1 C5 C1 79.5(2) .
C4 Fe1 C5 C1 117.1(3) .
C2 Fe1 C5 C1 36.39(19) .
P2 Fe1 C5 C1 -74.91(19) .
P1 Fe1 C5 C1 87.6(4) .
C37 Fe1 C5 C10 -38.8(3) .
C3 Fe1 C5 C10 -158.6(3) .
C4 Fe1 C5 C10 -121.0(4) .
C2 Fe1 C5 C10 158.3(3) .
C1 Fe1 C5 C10 121.9(4) .
P2 Fe1 C5 C10 47.0(3) .
P1 Fe1 C5 C10 -150.4(3) .
C13 P2 C11 C12 -175.4(2) .
C19 P2 C11 C12 77.1(3) .
Fe1 P2 C11 C12 -50.4(3) .
P2 C11 C12 P1 40.0(3) .
C31 P1 C12 C11 109.6(3) .
C25 P1 C12 C11 -144.3(2) .
Fe1 P1 C12 C11 -14.1(3) .
C19 P2 C13 C14 148.8(3) .
C11 P2 C13 C14 41.3(4) .
Fe1 P2 C13 C14 -77.1(3) .
C19 P2 C13 C18 -33.6(4) .
C11 P2 C13 C18 -141.1(3) .
Fe1 P2 C13 C18 100.5(3) .
C18 C13 C14 C15 -3.5(6) .
P2 C13 C14 C15 174.2(3) .
C13 C14 C15 C16 2.8(7) .
C14 C15 C16 C17 -0.6(7) .
C15 C16 C17 C18 -0.8(8) .
C14 C13 C18 C17 2.1(6) .
P2 C13 C18 C17 -175.6(4) .
C16 C17 C18 C13 0.0(8) .
C13 P2 C19 C24 137.2(3) .
C11 P2 C19 C24 -112.5(3) .
Fe1 P2 C19 C24 5.4(3) .
C13 P2 C19 C20 -42.6(3) .
C11 P2 C19 C20 67.6(3) .
Fe1 P2 C19 C20 -174.5(2) .
C24 C19 C20 C21 -0.8(5) .
P2 C19 C20 C21 179.1(3) .
C19 C20 C21 C22 -0.3(6) .
C20 C21 C22 C23 1.0(6) .
C21 C22 C23 C24 -0.5(6) .
C20 C19 C24 C23 1.3(5) .
P2 C19 C24 C23 -178.6(3) .
C22 C23 C24 C19 -0.7(6) .
C31 P1 C25 C30 -35.5(3) .
C12 P1 C25 C30 -144.6(3) .
Fe1 P1 C25 C30 92.5(3) .
C31 P1 C25 C26 148.3(3) .
C12 P1 C25 C26 39.2(3) .
Fe1 P1 C25 C26 -83.7(3) .
C30 C25 C26 C27 0.3(5) .
P1 C25 C26 C27 176.5(3) .
C25 C26 C27 C28 -1.2(6) .
C26 C27 C28 C29 0.9(6) .
C27 C28 C29 C30 0.2(6) .
C26 C25 C30 C29 0.8(5) .
P1 C25 C30 C29 -175.5(3) .
C28 C29 C30 C25 -1.1(6) .
C25 P1 C31 C36 115.9(3) .
C12 P1 C31 C36 -136.8(3) .
Fe1 P1 C31 C36 -16.3(3) .
C25 P1 C31 C32 -61.4(3) .
C12 P1 C31 C32 45.8(3) .
Fe1 P1 C31 C32 166.4(2) .
C36 C31 C32 C33 0.0(5) .
P1 C31 C32 C33 177.3(2) .
C31 C32 C33 C34 -1.0(5) .
C32 C33 C34 C35 0.7(5) .
C33 C34 C35 C36 0.6(5) .
C32 C31 C36 C35 1.3(5) .
P1 C31 C36 C35 -176.0(2) .
C34 C35 C36 C31 -1.6(5) .
C3 Fe1 C37 C38 92(2) .
C4 Fe1 C37 C38 66(2) .
C5 Fe1 C37 C38 27(2) .
C2 Fe1 C37 C38 65(3) .
C1 Fe1 C37 C38 11(3) .
P2 Fe1 C37 C38 -83(2) .
P1 Fe1 C37 C38 -167(2) .
Fe1 C37 C38 C39 29(7) .
C37 C38 C39 C40 -109(5) .
C37 C38 C39 C43 73(5) .
C37 C38 C39 Fe2 161(5) .
C38 C39 C40 C41 180.0(3) .
C43 C39 C40 C41 -1.5(3) .
Fe2 C39 C40 C41 -59.5(2) .
C38 C39 C40 Fe2 -120.5(3) .
C43 C39 C40 Fe2 58.0(2) .
C39 C40 C41 C42 1.1(4) .
Fe2 C40 C41 C42 -58.1(2) .
C39 C40 C41 Fe2 59.2(2) .
C40 C41 C42 C43 -0.3(4) .
Fe2 C41 C42 C43 -58.8(2) .
C40 C41 C42 Fe2 58.5(2) .
C41 C42 C43 C39 -0.7(4) .
Fe2 C42 C43 C39 -60.5(2) .
C41 C42 C43 Fe2 59.8(2) .
C38 C39 C43 C42 179.9(3) .
C40 C39 C43 C42 1.4(3) .
Fe2 C39 C43 C42 60.5(2) .
C38 C39 C43 Fe2 119.3(3) .
C40 C39 C43 Fe2 -59.2(2) .
C39 C43 Fe2 C42 118.8(3) .
C42 C43 Fe2 C48 -171.7(3) .
C39 C43 Fe2 C48 -52.8(5) .
C42 C43 Fe2 C44 48.9(6) .
C39 C43 Fe2 C44 167.7(4) .
C42 C43 Fe2 C47 158.2(2) .
C39 C43 Fe2 C47 -83.0(2) .
C42 C43 Fe2 C45 76.3(3) .
C39 C43 Fe2 C45 -164.92(19) .
C42 C43 Fe2 C39 -118.8(3) .
C42 C43 Fe2 C40 -80.8(3) .
C39 C43 Fe2 C40 38.1(2) .
C42 C43 Fe2 C41 -37.5(2) .
C39 C43 Fe2 C41 81.3(2) .
C42 C43 Fe2 C46 116.7(3) .
C39 C43 Fe2 C46 -124.5(2) .
C41 C42 Fe2 C43 -119.4(3) .
C43 C42 Fe2 C48 168.0(5) .
C41 C42 Fe2 C48 48.6(6) .
C43 C42 Fe2 C44 -162.4(2) .
C41 C42 Fe2 C44 78.2(3) .
C43 C42 Fe2 C47 -47.8(4) .
C41 C42 Fe2 C47 -167.2(3) .
C43 C42 Fe2 C45 -122.0(2) .
C41 C42 Fe2 C45 118.6(2) .
C43 C42 Fe2 C39 38.7(2) .
C41 C42 Fe2 C39 -80.7(2) .
C43 C42 Fe2 C40 82.8(2) .
C41 C42 Fe2 C40 -36.6(2) .
C43 C42 Fe2 C41 119.4(3) .
C43 C42 Fe2 C46 -79.6(3) .
C41 C42 Fe2 C46 160.97(19) .
C38 C39 Fe2 C43 -120.4(4) .
C40 C39 Fe2 C43 118.4(3) .
C38 C39 Fe2 C42 -158.0(4) .
C40 C39 Fe2 C42 80.8(2) .
C43 C39 Fe2 C42 -37.6(2) .
C38 C39 Fe2 C48 37.0(4) .
C40 C39 Fe2 C48 -84.2(2) .
C43 C39 Fe2 C48 157.4(2) .
C38 C39 Fe2 C44 69.7(5) .
C40 C39 Fe2 C44 -51.5(4) .
C43 C39 Fe2 C44 -169.9(3) .
C38 C39 Fe2 C47 -5.1(4) .
C40 C39 Fe2 C47 -126.3(2) .
C43 C39 Fe2 C47 115.3(2) .
C38 C39 Fe2 C45 -77.8(5) .
C40 C39 Fe2 C45 161.0(4) .
C43 C39 Fe2 C45 42.5(5) .
C38 C39 Fe2 C40 121.2(4) .
C43 C39 Fe2 C40 -118.4(3) .
C38 C39 Fe2 C41 158.4(4) .
C40 C39 Fe2 C41 37.2(2) .
C43 C39 Fe2 C41 -81.2(2) .
C38 C39 Fe2 C46 -46.6(4) .
C40 C39 Fe2 C46 -167.9(2) .
C43 C39 Fe2 C46 73.7(2) .
C41 C40 Fe2 C43 80.6(3) .
C39 C40 Fe2 C43 -38.84(19) .
C41 C40 Fe2 C42 36.9(2) .
C39 C40 Fe2 C42 -82.6(2) .
C41 C40 Fe2 C48 -125.4(3) .
C39 C40 Fe2 C48 115.1(2) .
C41 C40 Fe2 C44 -82.1(3) .
C39 C40 Fe2 C44 158.44(19) .
C41 C40 Fe2 C47 -167.4(2) .
C39 C40 Fe2 C47 73.1(2) .
C41 C40 Fe2 C45 -45.5(5) .
C39 C40 Fe2 C45 -165.0(3) .
C41 C40 Fe2 C39 119.4(3) .
C39 C40 Fe2 C41 -119.4(3) .
C41 C40 Fe2 C46 154.9(4) .
C39 C40 Fe2 C46 35.5(6) .
C40 C41 Fe2 C43 -83.1(2) .
C42 C41 Fe2 C43 37.6(2) .
C40 C41 Fe2 C42 -120.7(3) .
C40 C41 Fe2 C48 75.0(3) .
C42 C41 Fe2 C48 -164.3(2) .
C40 C41 Fe2 C44 117.2(2) .
C42 C41 Fe2 C44 -122.1(2) .
C40 C41 Fe2 C47 39.1(6) .
C42 C41 Fe2 C47 159.7(4) .
C40 C41 Fe2 C45 160.3(2) .
C42 C41 Fe2 C45 -79.0(2) .
C40 C41 Fe2 C39 -37.9(2) .
C42 C41 Fe2 C39 82.8(2) .
C42 C41 Fe2 C40 120.7(3) .
C40 C41 Fe2 C46 -162.6(3) .
C42 C41 Fe2 C46 -42.0(4) .
C43 Fe2 C44 C45 36.3(6) .
C42 Fe2 C44 C45 73.2(3) .
C48 Fe2 C44 C45 -119.3(3) .
C47 Fe2 C44 C45 -81.5(2) .
C39 Fe2 C44 C45 -164.6(3) .
C40 Fe2 C44 C45 158.2(2) .
C41 Fe2 C44 C45 115.5(2) .
C46 Fe2 C44 C45 -37.54(19) .
C43 Fe2 C44 C48 155.6(4) .
C42 Fe2 C44 C48 -167.4(2) .
C47 Fe2 C44 C48 37.9(2) .
C45 Fe2 C44 C48 119.3(3) .
C39 Fe2 C44 C48 -45.2(4) .
C40 Fe2 C44 C48 -82.5(2) .
C41 Fe2 C44 C48 -125.1(2) .
C46 Fe2 C44 C48 81.8(2) .
C48 C44 C45 C46 0.6(3) .
Fe2 C44 C45 C46 59.9(2) .
C48 C44 C45 Fe2 -59.2(2) .
C43 Fe2 C45 C44 -166.6(2) .
C42 Fe2 C45 C44 -125.3(2) .
C48 Fe2 C45 C44 37.8(2) .
C47 Fe2 C45 C44 81.5(2) .
C39 Fe2 C45 C44 160.8(4) .
C40 Fe2 C45 C44 -51.1(4) .
C41 Fe2 C45 C44 -83.6(3) .
C46 Fe2 C45 C44 119.6(3) .
C43 Fe2 C45 C46 73.8(2) .
C42 Fe2 C45 C46 115.1(2) .
C48 Fe2 C45 C46 -81.9(2) .
C44 Fe2 C45 C46 -119.6(3) .
C47 Fe2 C45 C46 -38.1(2) .
C39 Fe2 C45 C46 41.2(5) .
C40 Fe2 C45 C46 -170.7(3) .
C41 Fe2 C45 C46 156.7(2) .
C44 C45 C46 C47 -0.7(3) .
Fe2 C45 C46 C47 58.6(2) .
C44 C45 C46 C98 -179.7(3) .
Fe2 C45 C46 C98 -120.4(3) .
C44 C45 C46 Fe2 -59.3(2) .
C43 Fe2 C46 C45 -123.6(2) .
C42 Fe2 C46 C45 -82.0(2) .
C48 Fe2 C46 C45 81.3(2) .
C44 Fe2 C46 C45 37.4(2) .
C47 Fe2 C46 C45 118.6(3) .
C39 Fe2 C46 C45 -165.2(2) .
C40 Fe2 C46 C45 167.5(4) .
C41 Fe2 C46 C45 -52.4(4) .
C43 Fe2 C46 C47 117.8(2) .
C42 Fe2 C46 C47 159.4(2) .
C48 Fe2 C46 C47 -37.23(19) .
C44 Fe2 C46 C47 -81.2(2) .
C45 Fe2 C46 C47 -118.6(3) .
C39 Fe2 C46 C47 76.2(2) .
C40 Fe2 C46 C47 48.9(5) .
C41 Fe2 C46 C47 -170.9(3) .
C43 Fe2 C46 C98 -2.3(3) .
C42 Fe2 C46 C98 39.3(3) .
C48 Fe2 C46 C98 -157.3(3) .
C44 Fe2 C46 C98 158.7(3) .
C47 Fe2 C46 C98 -120.1(4) .
C45 Fe2 C46 C98 121.4(4) .
C39 Fe2 C46 C98 -43.8(3) .
C40 Fe2 C46 C98 -71.1(6) .
C41 Fe2 C46 C98 69.0(5) .
C45 C46 C47 C48 0.5(3) .
C98 C46 C47 C48 179.6(3) .
Fe2 C46 C47 C48 59.2(2) .
C45 C46 C47 Fe2 -58.7(2) .
C98 C46 C47 Fe2 120.4(3) .
C43 Fe2 C47 C48 161.3(2) .
C42 Fe2 C47 C48 -165.0(3) .
C44 Fe2 C47 C48 -38.1(2) .
C45 Fe2 C47 C48 -81.8(2) .
C39 Fe2 C47 C48 117.5(2) .
C40 Fe2 C47 C48 76.4(2) .
C41 Fe2 C47 C48 46.1(6) .
C46 Fe2 C47 C48 -119.9(3) .
C43 Fe2 C47 C46 -78.8(2) .
C42 Fe2 C47 C46 -45.1(4) .
C48 Fe2 C47 C46 119.9(3) .
C44 Fe2 C47 C46 81.8(2) .
C45 Fe2 C47 C46 38.1(2) .
C39 Fe2 C47 C46 -122.6(2) .
C40 Fe2 C47 C46 -163.6(2) .
C41 Fe2 C47 C46 166.0(5) .
C46 C47 C48 C44 -0.1(3) .
Fe2 C47 C48 C44 59.7(2) .
C46 C47 C48 Fe2 -59.8(2) .
C45 C44 C48 C47 -0.3(3) .
Fe2 C44 C48 C47 -59.8(2) .
C45 C44 C48 Fe2 59.5(2) .
C43 Fe2 C48 C47 -42.2(4) .
C42 Fe2 C48 C47 156.9(5) .
C44 Fe2 C48 C47 118.8(3) .
C45 Fe2 C48 C47 81.3(2) .
C39 Fe2 C48 C47 -80.4(2) .
C40 Fe2 C48 C47 -124.11(19) .
C41 Fe2 C48 C47 -165.44(19) .
C46 Fe2 C48 C47 37.38(18) .
C43 Fe2 C48 C44 -161.0(3) .
C42 Fe2 C48 C44 38.1(6) .
C47 Fe2 C48 C44 -118.8(3) .
C45 Fe2 C48 C44 -37.5(2) .
C39 Fe2 C48 C44 160.8(2) .
C40 Fe2 C48 C44 117.1(2) .
C41 Fe2 C48 C44 75.8(3) .
C46 Fe2 C48 C44 -81.4(2) .
C87 Fe3 P51 C63 56.79(15) .
C51 Fe3 P51 C63 -62.49(15) .
C55 Fe3 P51 C63 -30.43(16) .
C54 Fe3 P51 C63 -47.4(4) .
C52 Fe3 P51 C63 -102.21(15) .
C53 Fe3 P51 C63 -126.20(18) .
P52 Fe3 P51 C63 141.52(11) .
C87 Fe3 P51 C69 -179.53(17) .
C51 Fe3 P51 C69 61.19(17) .
C55 Fe3 P51 C69 93.26(18) .
C54 Fe3 P51 C69 76.3(4) .
C52 Fe3 P51 C69 21.48(17) .
C53 Fe3 P51 C69 -2.5(2) .
P52 Fe3 P51 C69 -94.80(14) .
C87 Fe3 P51 C61 -59.02(15) .
C51 Fe3 P51 C61 -178.30(15) .
C55 Fe3 P51 C61 -146.24(16) .
C54 Fe3 P51 C61 -163.2(4) .
C52 Fe3 P51 C61 141.99(15) .
C53 Fe3 P51 C61 118.00(19) .
P52 Fe3 P51 C61 25.71(12) .
C87 Fe3 P52 C81 -64.95(14) .
C51 Fe3 P52 C81 103.0(2) .
C55 Fe3 P52 C81 15.2(2) .
C54 Fe3 P52 C81 29.25(14) .
C52 Fe3 P52 C81 100.39(14) .
C53 Fe3 P52 C81 66.35(14) .
P51 Fe3 P52 C81 -152.95(11) .
C87 Fe3 P52 C75 171.28(14) .
C51 Fe3 P52 C75 -20.8(3) .
C55 Fe3 P52 C75 -108.6(2) .
C54 Fe3 P52 C75 -94.52(14) .
C52 Fe3 P52 C75 -23.38(15) .
C53 Fe3 P52 C75 -57.42(14) .
P51 Fe3 P52 C75 83.28(11) .
C87 Fe3 P52 C62 52.73(14) .
C51 Fe3 P52 C62 -139.3(2) .
C55 Fe3 P52 C62 132.89(19) .
C54 Fe3 P52 C62 146.93(14) .
C52 Fe3 P52 C62 -141.93(14) .
C53 Fe3 P52 C62 -175.97(13) .
P51 Fe3 P52 C62 -35.27(11) .
C87 Fe3 C51 C55 44.8(2) .
C54 Fe3 C51 C55 -37.81(18) .
C52 Fe3 C51 C55 -117.7(3) .
C53 Fe3 C51 C55 -80.4(2) .
P52 Fe3 C51 C55 -121.4(2) .
P51 Fe3 C51 C55 138.36(17) .
C87 Fe3 C51 C52 162.52(18) .
C55 Fe3 C51 C52 117.7(3) .
C54 Fe3 C51 C52 79.93(19) .
C53 Fe3 C51 C52 37.38(18) .
P52 Fe3 C51 C52 -3.7(3) .
P51 Fe3 C51 C52 -103.90(17) .
C87 Fe3 C51 C56 -77.5(4) .
C55 Fe3 C51 C56 -122.3(4) .
C54 Fe3 C51 C56 -160.1(4) .
C52 Fe3 C51 C56 120.0(4) .
C53 Fe3 C51 C56 157.3(4) .
P52 Fe3 C51 C56 116.3(3) .
P51 Fe3 C51 C56 16.1(4) .
C55 C51 C52 C53 -0.2(4) .
C56 C51 C52 C53 167.9(3) .
Fe3 C51 C52 C53 -61.7(2) .
C55 C51 C52 C57 -170.2(3) .
C56 C51 C52 C57 -2.1(5) .
Fe3 C51 C52 C57 128.2(3) .
C55 C51 C52 Fe3 61.5(2) .
C56 C51 C52 Fe3 -130.3(3) .
C87 Fe3 C52 C53 80.4(3) .
C51 Fe3 C52 C53 117.8(3) .
C55 Fe3 C52 C53 80.0(2) .
C54 Fe3 C52 C53 36.6(2) .
P52 Fe3 C52 C53 -63.9(2) .
P51 Fe3 C52 C53 -155.59(18) .
C87 Fe3 C52 C51 -37.4(4) .
C55 Fe3 C52 C51 -37.86(18) .
C54 Fe3 C52 C51 -81.3(2) .
C53 Fe3 C52 C51 -117.8(3) .
P52 Fe3 C52 C51 178.31(15) .
P51 Fe3 C52 C51 86.60(18) .
C87 Fe3 C52 C57 -154.8(3) .
C51 Fe3 C52 C57 -117.4(4) .
C55 Fe3 C52 C57 -155.2(3) .
C54 Fe3 C52 C57 161.4(4) .
C53 Fe3 C52 C57 124.8(4) .
P52 Fe3 C52 C57 60.9(3) .
P51 Fe3 C52 C57 -30.8(3) .
C51 C52 C53 C54 1.5(4) .
C57 C52 C53 C54 171.1(3) .
Fe3 C52 C53 C54 -58.8(2) .
C51 C52 C53 C58 -168.4(3) .
C57 C52 C53 C58 1.1(6) .
Fe3 C52 C53 C58 131.2(3) .
C51 C52 C53 Fe3 60.3(2) .
C57 C52 C53 Fe3 -130.1(4) .
C87 Fe3 C53 C54 -25.6(3) .
C51 Fe3 C53 C54 81.8(2) .
C55 Fe3 C53 C54 38.49(19) .
C52 Fe3 C53 C54 119.7(3) .
P52 Fe3 C53 C54 -113.94(17) .
P51 Fe3 C53 C54 158.39(15) .
C87 Fe3 C53 C52 -145.3(2) .
C51 Fe3 C53 C52 -37.9(2) .
C55 Fe3 C53 C52 -81.2(2) .
C54 Fe3 C53 C52 -119.7(3) .
P52 Fe3 C53 C52 126.35(19) .
P51 Fe3 C53 C52 38.7(3) .
C87 Fe3 C53 C58 92.7(3) .
C51 Fe3 C53 C58 -159.9(4) .
C55 Fe3 C53 C58 156.8(4) .
C54 Fe3 C53 C58 118.3(4) .
C52 Fe3 C53 C58 -122.0(4) .
P52 Fe3 C53 C58 4.4(3) .
P51 Fe3 C53 C58 -83.3(3) .
C52 C53 C54 C55 -2.3(4) .
C58 C53 C54 C55 167.9(3) .
Fe3 C53 C54 C55 -61.7(2) .
C52 C53 C54 C59 -177.4(3) .
C58 C53 C54 C59 -7.2(5) .
Fe3 C53 C54 C59 123.2(3) .
C52 C53 C54 Fe3 59.4(2) .
C58 C53 C54 Fe3 -130.4(3) .
C87 Fe3 C54 C53 161.04(19) .
C51 Fe3 C54 C53 -79.4(2) .
C55 Fe3 C54 C53 -117.1(3) .
C52 Fe3 C54 C53 -36.47(18) .
P52 Fe3 C54 C53 74.84(18) .
P51 Fe3 C54 C53 -95.8(4) .
C87 Fe3 C54 C55 -81.9(2) .
C51 Fe3 C54 C55 37.63(18) .
C52 Fe3 C54 C55 80.6(2) .
C53 Fe3 C54 C55 117.1(3) .
P52 Fe3 C54 C55 -168.09(16) .
P51 Fe3 C54 C55 21.3(5) .
C87 Fe3 C54 C59 38.1(3) .
C51 Fe3 C54 C59 157.6(3) .
C55 Fe3 C54 C59 120.0(4) .
C52 Fe3 C54 C59 -159.4(3) .
C53 Fe3 C54 C59 -122.9(4) .
P52 Fe3 C54 C59 -48.1(3) .
P51 Fe3 C54 C59 141.3(3) .
C52 C51 C55 C54 -1.2(4) .
C56 C51 C55 C54 -169.0(3) .
Fe3 C51 C55 C54 61.1(2) .
C52 C51 C55 C60 172.8(3) .
C56 C51 C55 C60 5.0(6) .
Fe3 C51 C55 C60 -124.9(3) .
C52 C51 C55 Fe3 -62.3(2) .
C56 C51 C55 Fe3 130.0(3) .
C53 C54 C55 C51 2.2(4) .
C59 C54 C55 C51 177.3(3) .
Fe3 C54 C55 C51 -60.9(2) .
C53 C54 C55 C60 -172.0(3) .
C59 C54 C55 C60 3.1(5) .
Fe3 C54 C55 C60 124.9(3) .
C53 C54 C55 Fe3 63.1(2) .
C59 C54 C55 Fe3 -121.7(3) .
C87 Fe3 C55 C51 -142.04(19) .
C54 Fe3 C55 C51 118.0(3) .
C52 Fe3 C55 C51 37.75(18) .
C53 Fe3 C55 C51 80.25(19) .
P52 Fe3 C55 C51 139.22(17) .
P51 Fe3 C55 C51 -55.8(2) .
C87 Fe3 C55 C54 99.95(19) .
C51 Fe3 C55 C54 -118.0(3) .
C52 Fe3 C55 C54 -80.26(19) .
C53 Fe3 C55 C54 -37.76(18) .
P52 Fe3 C55 C54 21.2(3) .
P51 Fe3 C55 C54 -173.82(14) .
C87 Fe3 C55 C60 -19.5(3) .
C51 Fe3 C55 C60 122.6(4) .
C54 Fe3 C55 C60 -119.4(4) .
C52 Fe3 C55 C60 160.3(3) .
C53 Fe3 C55 C60 -157.2(3) .
P52 Fe3 C55 C60 -98.2(3) .
P51 Fe3 C55 C60 66.8(3) .
C63 P51 C61 C62 -133.2(2) .
C69 P51 C61 C62 121.3(2) .
Fe3 P51 C61 C62 -8.7(3) .
P51 C61 C62 P52 -19.1(3) .
C81 P52 C62 C61 162.5(2) .
C75 P52 C62 C61 -90.3(2) .
Fe3 P52 C62 C61 39.6(2) .
C69 P51 C63 C68 -130.0(3) .
C61 P51 C63 C68 122.5(3) .
Fe3 P51 C63 C68 3.0(3) .
C69 P51 C63 C64 51.4(3) .
C61 P51 C63 C64 -56.1(3) .
Fe3 P51 C63 C64 -175.6(2) .
C68 C63 C64 C65 -0.1(5) .
P51 C63 C64 C65 178.5(3) .
C63 C64 C65 C66 1.5(5) .
C64 C65 C66 C67 -1.3(6) .
C65 C66 C67 C68 -0.3(5) .
C64 C63 C68 C67 -1.4(5) .
P51 C63 C68 C67 179.9(3) .
C66 C67 C68 C63 1.7(5) .
C63 P51 C69 C74 -142.3(3) .
C61 P51 C69 C74 -36.0(3) .
Fe3 P51 C69 C74 87.1(3) .
C63 P51 C69 C70 39.7(3) .
C61 P51 C69 C70 146.0(3) .
Fe3 P51 C69 C70 -90.9(3) .
C74 C69 C70 C71 0.0(5) .
P51 C69 C70 C71 178.1(3) .
C69 C70 C71 C72 0.1(6) .
C70 C71 C72 C73 -0.6(6) .
C71 C72 C73 C74 0.9(6) .
C70 C69 C74 C73 0.3(5) .
P51 C69 C74 C73 -177.7(3) .
C72 C73 C74 C69 -0.8(6) .
C81 P52 C75 C76 -130.0(2) .
C62 P52 C75 C76 119.8(3) .
Fe3 P52 C75 C76 -0.8(3) .
C81 P52 C75 C80 49.4(3) .
C62 P52 C75 C80 -60.8(3) .
Fe3 P52 C75 C80 178.6(2) .
C80 C75 C76 C77 -0.8(5) .
P52 C75 C76 C77 178.6(2) .
C75 C76 C77 C78 -0.4(5) .
C76 C77 C78 C79 1.2(5) .
C77 C78 C79 C80 -1.0(5) .
C78 C79 C80 C75 -0.2(5) .
C76 C75 C80 C79 1.1(4) .
P52 C75 C80 C79 -178.3(2) .
C75 P52 C81 C86 -153.2(3) .
C62 P52 C81 C86 -45.2(3) .
Fe3 P52 C81 C86 73.2(3) .
C75 P52 C81 C82 32.2(3) .
C62 P52 C81 C82 140.1(3) .
Fe3 P52 C81 C82 -101.5(3) .
C86 C81 C82 C83 -2.1(5) .
P52 C81 C82 C83 172.7(3) .
C81 C82 C83 C84 -0.2(5) .
C82 C83 C84 C85 1.9(5) .
C83 C84 C85 C86 -1.1(5) .
C84 C85 C86 C81 -1.3(5) .
C82 C81 C86 C85 2.9(5) .
P52 C81 C86 C85 -171.9(3) .
C51 Fe3 C87 C88 -89.5(18) .
C55 Fe3 C87 C88 -63.3(18) .
C54 Fe3 C87 C88 -24.6(18) .
C52 Fe3 C87 C88 -63.7(19) .
C53 Fe3 C87 C88 -9.0(19) .
P52 Fe3 C87 C88 84.8(18) .
P51 Fe3 C87 C88 168.5(18) .
Fe3 C87 C88 C89 -34(5) .
C87 C88 C89 C93 94(3) .
C87 C88 C89 C90 -87(3) .
C87 C88 C89 Fe4 -176(3) .
C88 C89 C90 C91 -179.1(3) .
C93 C89 C90 C91 -0.1(4) .
Fe4 C89 C90 C91 -59.8(2) .
C88 C89 C90 Fe4 -119.3(3) .
C93 C89 C90 Fe4 59.7(2) .
C89 C90 C91 C92 -0.3(4) .
Fe4 C90 C91 C92 -60.2(3) .
C89 C90 C91 Fe4 59.9(2) .
C90 C91 C92 C93 0.6(4) .
Fe4 C91 C92 C93 -58.7(2) .
C90 C91 C92 Fe4 59.3(2) .
C91 C92 C93 C89 -0.6(4) .
Fe4 C92 C93 C89 -58.9(2) .
C91 C92 C93 Fe4 58.3(3) .
C88 C89 C93 C92 179.5(3) .
C90 C89 C93 C92 0.5(4) .
Fe4 C89 C93 C92 59.1(2) .
C88 C89 C93 Fe4 120.3(3) .
C90 C89 C93 Fe4 -58.7(2) .
C91 C90 Fe4 C96 176.0(3) .
C89 C90 Fe4 C96 56.6(4) .
C89 C90 Fe4 C91 -119.4(3) .
C91 C90 Fe4 C97 -150.0(3) .
C89 C90 Fe4 C97 90.6(2) .
C91 C90 Fe4 C89 119.4(3) .
C91 C90 Fe4 C95 -40.4(9) .
C89 C90 Fe4 C95 -159.8(7) .
C91 C90 Fe4 C92 37.5(3) .
C89 C90 Fe4 C92 -81.9(2) .
C91 C90 Fe4 C93 81.3(3) .
C89 C90 Fe4 C93 -38.1(2) .
C91 C90 Fe4 C94 -67.9(3) .
C89 C90 Fe4 C94 172.7(2) .
C91 C90 Fe4 C98 -107.2(3) .
C89 C90 Fe4 C98 133.4(2) .
C92 C91 Fe4 C90 119.1(3) .
C92 C91 Fe4 C96 -49.5(10) .
C90 C91 Fe4 C96 -168.6(9) .
C92 C91 Fe4 C97 175.1(3) .
C90 C91 Fe4 C97 56.1(4) .
C92 C91 Fe4 C89 81.0(2) .
C90 C91 Fe4 C89 -38.1(2) .
C92 C91 Fe4 C95 -71.0(3) .
C90 C91 Fe4 C95 169.9(2) .
C90 C91 Fe4 C92 -119.1(3) .
C92 C91 Fe4 C93 37.0(2) .
C90 C91 Fe4 C93 -82.0(2) .
C92 C91 Fe4 C94 -109.8(2) .
C90 C91 Fe4 C94 131.1(2) .
C92 C91 Fe4 C98 -152.3(2) .
C90 C91 Fe4 C98 88.6(3) .
C88 C89 Fe4 C90 120.9(4) .
C93 C89 Fe4 C90 -118.4(3) .
C88 C89 Fe4 C96 -30.5(4) .
C93 C89 Fe4 C96 90.2(2) .
C90 C89 Fe4 C96 -151.4(2) .
C88 C89 Fe4 C91 158.4(4) .
C93 C89 Fe4 C91 -80.9(2) .
C90 C89 Fe4 C91 37.5(2) .
C88 C89 Fe4 C97 13.4(3) .
C93 C89 Fe4 C97 134.1(2) .
C90 C89 Fe4 C97 -107.5(2) .
C88 C89 Fe4 C95 -67.3(4) .
C93 C89 Fe4 C95 53.4(4) .
C90 C89 Fe4 C95 171.8(3) .
C88 C89 Fe4 C92 -158.4(4) .
C93 C89 Fe4 C92 -37.7(2) .
C90 C89 Fe4 C92 80.7(2) .
C88 C89 Fe4 C93 -120.7(4) .
C90 C89 Fe4 C93 118.4(3) .
C88 C89 Fe4 C94 90.2(7) .
C93 C89 Fe4 C94 -149.1(7) .
C90 C89 Fe4 C94 -30.7(8) .
C88 C89 Fe4 C98 54.1(4) .
C93 C89 Fe4 C98 174.8(2) .
C90 C89 Fe4 C98 -66.8(3) .
C91 C92 Fe4 C90 -37.9(2) .
C93 C92 Fe4 C90 82.6(2) .
C91 C92 Fe4 C96 169.3(2) .
C93 C92 Fe4 C96 -70.2(3) .
C93 C92 Fe4 C91 120.5(3) .
C91 C92 Fe4 C97 -160.6(10) .
C93 C92 Fe4 C97 -40.1(12) .
C91 C92 Fe4 C89 -82.6(2) .
C93 C92 Fe4 C89 37.9(2) .
C91 C92 Fe4 C95 129.6(2) .
C93 C92 Fe4 C95 -109.8(2) .
C91 C92 Fe4 C93 -120.5(3) .
C91 C92 Fe4 C94 85.8(2) .
C93 C92 Fe4 C94 -153.6(2) .
C91 C92 Fe4 C98 50.2(4) .
C93 C92 Fe4 C98 170.7(2) .
C92 C93 Fe4 C90 -80.5(3) .
C89 C93 Fe4 C90 38.6(2) .
C92 C93 Fe4 C96 132.3(3) .
C89 C93 Fe4 C96 -108.6(2) .
C92 C93 Fe4 C91 -36.7(2) .
C89 C93 Fe4 C91 82.4(2) .
C92 C93 Fe4 C97 173.0(3) .
C89 C93 Fe4 C97 -67.9(3) .
C92 C93 Fe4 C89 -119.1(3) .
C92 C93 Fe4 C95 88.0(3) .
C89 C93 Fe4 C95 -152.9(2) .
C89 C93 Fe4 C92 119.1(3) .
C92 C93 Fe4 C94 49.9(4) .
C89 C93 Fe4 C94 169.1(2) .
C92 C93 Fe4 C98 -145.1(9) .
C89 C93 Fe4 C98 -26.0(10) .
C90 Fe4 C94 C98 -69.0(3) .
C96 Fe4 C94 C98 81.6(2) .
C91 Fe4 C94 C98 -108.0(2) .
C97 Fe4 C94 C98 37.7(2) .
C89 Fe4 C94 C98 -43.4(8) .
C95 Fe4 C94 C98 119.5(3) .
C92 Fe4 C94 C98 -150.2(2) .
C93 Fe4 C94 C98 176.4(3) .
C90 Fe4 C94 C95 171.5(2) .
C96 Fe4 C94 C95 -37.9(2) .
C91 Fe4 C94 C95 132.5(2) .
C97 Fe4 C94 C95 -81.8(2) .
C89 Fe4 C94 C95 -162.9(6) .
C92 Fe4 C94 C95 90.3(3) .
C93 Fe4 C94 C95 56.9(4) .
C98 Fe4 C94 C95 -119.5(3) .
C98 C94 C95 C96 -0.7(4) .
Fe4 C94 C95 C96 58.7(2) .
C98 C94 C95 Fe4 -59.4(2) .
C90 Fe4 C95 C96 -152.5(7) .
C91 Fe4 C95 C96 174.2(3) .
C97 Fe4 C95 C96 -38.0(2) .
C89 Fe4 C95 C96 54.4(4) .
C92 Fe4 C95 C96 134.0(3) .
C93 Fe4 C95 C96 90.6(3) .
C94 Fe4 C95 C96 -119.1(3) .
C98 Fe4 C95 C96 -81.7(2) .
C90 Fe4 C95 C94 -33.4(9) .
C96 Fe4 C95 C94 119.1(3) .
C91 Fe4 C95 C94 -66.7(3) .
C97 Fe4 C95 C94 81.1(2) .
C89 Fe4 C95 C94 173.5(2) .
C92 Fe4 C95 C94 -106.9(3) .
C93 Fe4 C95 C94 -150.4(2) .
C98 Fe4 C95 C94 37.3(2) .
C94 C95 C96 C97 0.9(4) .
Fe4 C95 C96 C97 60.3(2) .
C94 C95 C96 Fe4 -59.4(2) .
C90 Fe4 C96 C97 50.4(4) .
C91 Fe4 C96 C97 -144.3(9) .
C89 Fe4 C96 C97 88.8(2) .
C95 Fe4 C96 C97 -118.7(3) .
C92 Fe4 C96 C97 173.9(2) .
C93 Fe4 C96 C97 133.1(2) .
C94 Fe4 C96 C97 -80.9(2) .
C98 Fe4 C96 C97 -37.3(2) .
C90 Fe4 C96 C95 169.1(3) .
C91 Fe4 C96 C95 -25.6(10) .
C97 Fe4 C96 C95 118.7(3) .
C89 Fe4 C96 C95 -152.4(2) .
C92 Fe4 C96 C95 -67.3(3) .
C93 Fe4 C96 C95 -108.2(2) .
C94 Fe4 C96 C95 37.9(2) .
C98 Fe4 C96 C95 81.4(2) .
C95 C96 C97 C98 -0.8(4) .
Fe4 C96 C97 C98 59.6(2) .
C95 C96 C97 Fe4 -60.4(2) .
C90 Fe4 C97 C96 -154.1(2) .
C91 Fe4 C97 C96 168.8(3) .
C89 Fe4 C97 C96 -109.5(2) .
C95 Fe4 C97 C96 38.1(2) .
C92 Fe4 C97 C96 -34.4(12) .
C93 Fe4 C97 C96 -69.5(3) .
C94 Fe4 C97 C96 82.2(2) .
C98 Fe4 C97 C96 119.7(3) .
C90 Fe4 C97 C98 86.2(2) .
C96 Fe4 C97 C98 -119.7(3) .
C91 Fe4 C97 C98 49.1(3) .
C89 Fe4 C97 C98 130.7(2) .
C95 Fe4 C97 C98 -81.7(2) .
C92 Fe4 C97 C98 -154.2(10) .
C93 Fe4 C97 C98 170.8(2) .
C94 Fe4 C97 C98 -37.5(2) .
C95 C94 C98 C97 0.2(4) .
Fe4 C94 C98 C97 -58.7(2) .
C95 C94 C98 C46 177.0(3) .
Fe4 C94 C98 C46 118.1(3) .
C95 C94 C98 Fe4 58.9(2) .
C96 C97 C98 C94 0.4(4) .
Fe4 C97 C98 C94 59.1(2) .
C96 C97 C98 C46 -176.4(3) .
Fe4 C97 C98 C46 -117.7(3) .
C96 C97 C98 Fe4 -58.7(2) .
C45 C46 C98 C94 -173.6(3) .
C47 C46 C98 C94 7.6(5) .
Fe2 C46 C98 C94 96.6(4) .
C45 C46 C98 C97 2.6(5) .
C47 C46 C98 C97 -176.2(3) .
Fe2 C46 C98 C97 -87.2(4) .
C45 C46 C98 Fe4 -85.4(4) .
C47 C46 C98 Fe4 95.7(3) .
Fe2 C46 C98 Fe4 -175.26(15) .
C90 Fe4 C98 C94 130.4(2) .
C96 Fe4 C98 C94 -81.8(2) .
C91 Fe4 C98 C94 87.3(2) .
C97 Fe4 C98 C94 -119.3(3) .
C89 Fe4 C98 C94 169.8(2) .
C95 Fe4 C98 C94 -37.7(2) .
C92 Fe4 C98 C94 54.5(4) .
C93 Fe4 C98 C94 -167.9(9) .
C90 Fe4 C98 C97 -110.3(2) .
C96 Fe4 C98 C97 37.5(2) .
C91 Fe4 C98 C97 -153.4(2) .
C89 Fe4 C98 C97 -70.9(3) .
C95 Fe4 C98 C97 81.5(2) .
C92 Fe4 C98 C97 173.8(3) .
C93 Fe4 C98 C97 -48.6(10) .
C94 Fe4 C98 C97 119.3(3) .
C90 Fe4 C98 C46 10.5(3) .
C96 Fe4 C98 C46 158.3(3) .
C91 Fe4 C98 C46 -32.5(3) .
C97 Fe4 C98 C46 120.8(4) .
C89 Fe4 C98 C46 50.0(3) .
C95 Fe4 C98 C46 -157.6(3) .
C92 Fe4 C98 C46 -65.4(4) .
C93 Fe4 C98 C46 72.3(10) .
C94 Fe4 C98 C46 -119.9(3) .
C104 C101 C102 N103 1E1(10) .
C106 C101 C102 N103 -17E1(10) .
C106 C101 C104 N105 1E1(3) .
C102 C101 C104 N105 -17E1(10) .
C104 C101 C106 C109 -1.9(6) .
C102 C101 C106 C109 173.4(4) .
C104 C101 C106 C107 178.3(4) .
C102 C101 C106 C107 -6.4(6) .
C101 C106 C107 C108 180.0(4) .
C109 C106 C107 C108 0.2(6) .
C106 C107 C108 C111 0.3(6) .
C101 C106 C109 C110 -179.4(4) .
C107 C106 C109 C110 0.4(6) .
C106 C109 C110 C111 -1.5(6) .
C109 C110 C111 C108 1.9(6) .
C109 C110 C111 C112 -178.1(4) .
C107 C108 C111 C110 -1.3(6) .
C107 C108 C111 C112 178.7(4) .
C110 C111 C112 C115 177.1(4) .
C108 C111 C112 C115 -2.8(7) .
C110 C111 C112 C113 -3.7(6) .
C108 C111 C112 C113 176.4(4) .
C115 C112 C113 N114 6(6) .
C111 C112 C113 N114 -174(6) .
C111 C112 C115 N116 -38(4) .
C113 C112 C115 N116 143(4) .
C206 C201 C202 N203 3(9) .
C204 C201 C202 N203 -18E1(10) .
C202 C201 C204 N205 -155(9) .
C206 C201 C204 N205 24(9) .
C202 C201 C206 C209 -179.0(3) .
C204 C201 C206 C209 2.2(5) .
C202 C201 C206 C207 0.7(5) .
C204 C201 C206 C207 -178.1(3) .
C209 C206 C207 C209 -0.8(6) 2_677
C201 C206 C207 C209 179.5(3) 2_677
C201 C206 C209 C207 -179.5(3) 2_677
C207 C206 C209 C207 0.8(6) 2_677

loop_
_platon_squeeze_void_nr
_platon_squeeze_void_average_x
_platon_squeeze_void_average_y
_platon_squeeze_void_average_z
_platon_squeeze_void_volume
_platon_squeeze_void_count_electrons
_platon_squeeze_void_content
1 0.000 0.500 0.915 502 95 ' '
2 0.138 0.178 0.689 10 1 ' '
3 0.436 0.828 -0.017 21 1 ' '
4 0.564 0.172 0.017 21 1 ' '
5 0.862 0.821 0.311 10 1 ' '
